data_7133122
loop_
_publ_author_name
'Wittwer, B.'
'Heim, F.'
'Wurst, K.'
'Hohloch, S.'

_publ_section_title
;
 A bridging bis-phosphanido-phosphinidene complex of lanthanum supported
 by a sterically encumbering PN ligand.
;
_journal_issue 57
_journal_name_full 'Chemical communications (Cambridge, England)'
_journal_page_first 7299
_journal_page_last 7302
_journal_paper_doi 10.1039/d4cc02244k
_journal_volume 60
_journal_year 2024
_chemical_formula_moiety 'C78 H98 Cl La N2 P2, 1.5(C4 H10 O), 0.4[C4H10O]'
_chemical_formula_sum 'C85.6 H117 Cl La N2 O1.9 P2'
_chemical_formula_weight 1440.70
_space_group_crystal_system monoclinic
_space_group_IT_number 14
_space_group_name_Hall '-P 2ybc'
_space_group_name_H-M_alt 'P 1 21/c 1'
_atom_sites_solution_hydrogens geom
_atom_sites_solution_primary dual
_audit_creation_date 2024-02-09
_audit_creation_method
;
Olex2 1.5-alpha
(compiled 2024.01.24 svn.r2f8d729c for OlexSys, GUI svn.r6923)
;
_audit_update_record
;
2024-03-20 deposited with the CCDC.	2024-05-30 downloaded from the CCDC.
;
_cell_angle_alpha 90
_cell_angle_beta 95.767(2)
_cell_angle_gamma 90
_cell_formula_units_Z 8
_cell_length_a 20.5986(13)
_cell_length_b 24.7411(15)
_cell_length_c 32.569(2)
_cell_measurement_reflns_used 9978
_cell_measurement_temperature 173.00
_cell_measurement_theta_max 25.047
_cell_measurement_theta_min 2.201
_cell_volume 16514.2(18)
_computing_cell_refinement 'SAINT V8.40B (?, 2016)'
_computing_data_reduction 'SAINT V8.40B (?, 2016)'
_computing_molecular_graphics 'Olex2 1.5-alpha (Dolomanov et al., 2009)'
_computing_publication_material 'Olex2 1.5-alpha (Dolomanov et al., 2009)'
_computing_structure_refinement 'XL  (Sheldrick, 2008)'
_computing_structure_solution 'SHELXT 2018/2 (Sheldrick, 2018)'
_diffrn_ambient_temperature 173.00
_diffrn_measured_fraction_theta_full 0.999
_diffrn_measured_fraction_theta_max 0.999
_diffrn_measurement_device_type 'Bruker D8 Quest, Photon III'
_diffrn_measurement_method '\f and \w scans'
_diffrn_radiation_type MoK\a
_diffrn_radiation_wavelength 0.71073
_diffrn_reflns_av_R_equivalents 0.1221
_diffrn_reflns_av_unetI/netI 0.0471
_diffrn_reflns_Laue_measured_fraction_full 0.999
_diffrn_reflns_Laue_measured_fraction_max 0.999
_diffrn_reflns_limit_h_max 24
_diffrn_reflns_limit_h_min -24
_diffrn_reflns_limit_k_max 29
_diffrn_reflns_limit_k_min -29
_diffrn_reflns_limit_l_max 38
_diffrn_reflns_limit_l_min -38
_diffrn_reflns_number 412057
_diffrn_reflns_point_group_measured_fraction_full 0.999
_diffrn_reflns_point_group_measured_fraction_max 0.999
_diffrn_reflns_theta_full 25.000
_diffrn_reflns_theta_max 25.000
_diffrn_reflns_theta_min 1.923
_diffrn_source_current 1.0
_diffrn_source_power 0.05
_diffrn_source_voltage 50.0
_diffrn_standards_number 0
_exptl_absorpt_coefficient_mu 0.632
_exptl_absorpt_correction_T_max 0.7454
_exptl_absorpt_correction_T_min 0.6740
_exptl_absorpt_correction_type multi-scan
_exptl_absorpt_process_details
;
SADABS-2016/2 (Bruker,2016/2) was used for absorption correction.
wR2(int) was 0.0960 before and 0.0578 after correction.
The Ratio of minimum to maximum transmission is 0.9042.
The \l/2 correction factor is Not present.
;
_exptl_crystal_colour yellow
_exptl_crystal_colour_primary yellow
_exptl_crystal_density_diffrn 1.159
_exptl_crystal_description block
_exptl_crystal_F_000 6110
_exptl_crystal_size_max 0.45
_exptl_crystal_size_mid 0.42
_exptl_crystal_size_min 0.37
_refine_diff_density_max 0.768
_refine_diff_density_min -0.607
_refine_diff_density_rms 0.077
_refine_ls_extinction_method none
_refine_ls_goodness_of_fit_ref 1.073
_refine_ls_hydrogen_treatment constr
_refine_ls_matrix_type full
_refine_ls_number_parameters 1738
_refine_ls_number_reflns 29081
_refine_ls_number_restraints 58
_refine_ls_restrained_S_all 1.073
_refine_ls_R_factor_all 0.0703
_refine_ls_R_factor_gt 0.0519
_refine_ls_shift/su_max 0.003
_refine_ls_shift/su_mean 0.000
_refine_ls_structure_factor_coef Fsqd
_refine_ls_weighting_details 'w=1/[\s^2^(Fo^2^)+(0.0415P)^2^+38.8695P] where P=(Fo^2^+2Fc^2^)/3'
_refine_ls_weighting_scheme calc
_refine_ls_wR_factor_gt 0.1159
_refine_ls_wR_factor_ref 0.1299
_reflns_Friedel_coverage 0.000
_reflns_number_gt 22960
_reflns_number_total 29081
_reflns_threshold_expression 'I > 2\s(I)'
_cod_data_source_file d4cc02244k2.cif
_cod_data_source_block sh_405n_0m
_cod_depositor_comments 'Adding full bibliography for 7133117--7133122.cif.'
_cod_original_cell_volume 16514.1(19)
_cod_original_formula_sum 'C85.60 H117 Cl La N2 O1.90 P2'
_cod_database_code 7133122
_shelx_shelxl_version_number 2019/1
_shelx_space_group_comment
;
The symmetry employed for this shelxl refinement is uniquely defined
by the following loop, which should always be used as a source of
symmetry information in preference to the above space-group names.
They are only intended as comments.
;
_shelx_estimated_absorpt_t_max 0.800
_shelx_estimated_absorpt_t_min 0.764
_olex2_refinement_description
;
1. Fixed Uiso
 At 1.2 times of:
  All C(H) groups, All C(H,H) groups
 At 1.5 times of:
  All C(H,H,H) groups
2. Restrained distances
 C26A-C29A \\sim C26A-C29B
 with sigma of 0.02
 C29A-C32A \\sim C29B-C32B
 with sigma of 0.02
 C29A-C31A \\sim C29B-C31B
 with sigma of 0.02
 C29A-C30A \\sim C29B-C30B
 with sigma of 0.02
 C26A-C32A \\sim C26A-C32B
 with sigma of 0.04
 C26A-C31A \\sim C26A-C31B
 with sigma of 0.04
 C26A-C30A \\sim C26A-C30B
 with sigma of 0.04
 C32A-C31A \\sim C32B-C31B
 with sigma of 0.04
 C32A-C30A \\sim C32B-C30B
 with sigma of 0.04
 C31A-C30A \\sim C31B-C30B
 with sigma of 0.04
3. Uiso/Uaniso restraints and constraints
Uanis(C30B) \\sim Ueq, Uanis(C31A) \\sim Ueq, Uanis(C31B) \\sim Ueq,
Uanis(C32A) \\sim Ueq, Uanis(C32B) \\sim Ueq, Uanis(C30A) \\sim Ueq,
Uanis(C29B) \\sim Ueq, Uanis(C29A) \\sim Ueq: with sigma of 0.001 and sigma for
terminal atoms of 0.002
4. Others
 Sof(C29B)=Sof(C30B)=Sof(H30D)=Sof(H30E)=Sof(H30F)=Sof(C31B)=Sof(H31D)=
 Sof(H31E)=Sof(H31F)=Sof(C32B)=Sof(H32D)=Sof(H32E)=Sof(H32F)=1-FVAR(1)
 Sof(C29A)=Sof(C32A)=Sof(H32A)=Sof(H32B)=Sof(H32C)=Sof(C31A)=Sof(H31A)=
 Sof(H31B)=Sof(H31C)=Sof(C30A)=Sof(H30A)=Sof(H30B)=Sof(H30C)=FVAR(1)
5.a Ternary CH refined with riding coordinates:
 C86A(H86A), C83A(H83A), C46A(H46A), C86(H86), C43A(H43A), C46(H46), C83(H83),
 C43(H43)
5.b Secondary CH2 refined with riding coordinates:
 C201(H20B,H20C), C301(H30J,H30K), C202(H20G,H20H), C102(H10D,H10E), C302(H30O,
 H30P), C101(H10I,H10J)
5.c Aromatic/amide H refined with riding coordinates:
 C55(H55), C21A(H21A), C60A(H60A), C74(H74), C61(H61), C78A(H78A), C59(H59),
 C60(H60), C77A(H77A), C55A(H55A), C68A(H68A), C61A(H61A), C59A(H59A),
 C38A(H38A), C15(H15), C64A(H64A), C64(H64), C19A(H19A), C65A(H65A), C28A(H28A),
  C67(H67), C77(H77), C75A(H75A), C20A(H20A), C78(H78), C68(H68), C34A(H34A),
 C75(H75), C54A(H54A), C54(H54), C35(H35), C34(H34), C27A(H27A), C74A(H74A),
 C15A(H15A), C38(H38), C12A(H12A), C21(H21), C52A(H52A), C14(H14), C67A(H67A),
 C35A(H35A), C12(H12), C25(H25), C37A(H37A), C19(H19), C24A(H24A), C14A(H14A),
 C25A(H25A), C52(H52), C37(H37), C65(H65), C27(H27), C28(H28), C20(H20),
 C24(H24)
5.d Idealised Me refined as rotating group:
 C82A(H82A,H82B,H82C), C87A(H87A,H87B,H87C), C84A(H84A,H84B,H84C), C88A(H88A,
 H88B,H88C), C48A(H48A,H48B,H48C), C88(H88D,H88E,H88F), C87(H87D,H87E,H87F),
 C85A(H85A,H85B,H85C), C56A(H56A,H56B,H56C), C44(H44D,H44E,H44F), C56(H56D,H56E,
 H56F), C48(H48D,H48E,H48F), C44A(H44A,H44B,H44C), C47A(H47A,H47B,H47C),
 C84(H84D,H84E,H84F), C45(H45D,H45E,H45F), C16A(H16A,H16B,H16C), C45A(H45A,H45B,
 H45C), C80A(H80A,H80B,H80C), C70(H70D,H70E,H70F), C82(H82D,H82E,H82F),
 C85(H85D,H85E,H85F), C81A(H81A,H81B,H81C), C47(H47D,H47E,H47F), C16(H16D,H16E,
 H16F), C32(H32G,H32H,H32I), C72(H72D,H72E,H72F), C30(H30G,H30H,H30I),
 C40A(H40A,H40B,H40C), C71(H71D,H71E,H71F), C80(H80D,H80E,H80F), C31(H31G,H31H,
 H31I), C72A(H72A,H72B,H72C), C41(H41D,H41E,H41F), C81(H81D,H81E,H81F),
 C71A(H71A,H71B,H71C), C41A(H41A,H41B,H41C), C42A(H42A,H42B,H42C), C70A(H70A,
 H70B,H70C), C42(H42D,H42E,H42F), C103(H10A,H10B,H10C), C40(H40D,H40E,H40F),
 C200(H20D,H20E,H20F), C32A(H32A,H32B,H32C), C31A(H31A,H31B,H31C), C100(H10F,
 H10G,H10H), C30A(H30A,H30B,H30C), C303(H30L,H30M,H30N), C300(H30Q,H30R,H30S),
 C203(H20I,H20J,H20K), C30B(H30D,H30E,H30F), C31B(H31D,H31E,H31F), C32B(H32D,
 H32E,H32F)
;
_smtbx_masks_special_details
;
A solvent mask was calculated and 160 electrons were 
found in a volume of 2448\%A^3^ in 3 voids per unit cell. 
This is consistent with the presence of 
0.4[C4H10O] per Asymmetric Unit 
which account for 134 electrons 
per unit cell.
;
_smtbx_masks_void_probe_radius 1.2
_smtbx_masks_void_truncation_radius 1.2
_olex2_submission_special_instructions 'No special instructions were received'

loop_
_space_group_symop_operation_xyz
'x, y, z'
'-x, y+1/2, -z+1/2'
'-x, -y, -z'
'x, -y-1/2, z-1/2'

loop_
_atom_site_label
_atom_site_type_symbol
_atom_site_fract_x
_atom_site_fract_y
_atom_site_fract_z
_atom_site_U_iso_or_equiv
_atom_site_adp_type
_atom_site_occupancy
_atom_site_site_symmetry_order
_atom_site_calc_flag
_atom_site_refinement_flags_posn
_atom_site_refinement_flags_adp
_atom_site_refinement_flags_occupancy
_atom_site_disorder_assembly
_atom_site_disorder_group
La1A La 0.82233(2) 0.14076(2) 0.56555(2) 0.02785(7) Uani 1 1 d . . . . .
La1 La 0.56585(2) 0.61598(2) 0.32458(2) 0.02903(7) Uani 1 1 d . . . . .
Cl1A Cl 0.75852(5) 0.05248(4) 0.58731(4) 0.0393(3) Uani 1 1 d . . . . .
Cl1 Cl 0.49743(6) 0.53002(5) 0.34506(4) 0.0433(3) Uani 1 1 d . . . . .
P1A P 0.81051(5) 0.18416(5) 0.65765(4) 0.0309(2) Uani 1 1 d . . . . .
P2A P 0.82576(5) 0.08309(4) 0.47743(3) 0.0284(2) Uani 1 1 d . . . . .
P1 P 0.55378(5) 0.66661(5) 0.41475(3) 0.0327(3) Uani 1 1 d . . . . .
P2 P 0.57458(6) 0.55926(5) 0.23707(4) 0.0327(3) Uani 1 1 d . . . . .
N1A N 0.92233(15) 0.17043(14) 0.60524(11) 0.0295(8) Uani 1 1 d . . . . .
N1 N 0.66629(16) 0.64151(14) 0.36537(10) 0.0302(8) Uani 1 1 d . . . . .
N2 N 0.53527(16) 0.66926(13) 0.26242(10) 0.0262(7) Uani 1 1 d . . . . .
N2A N 0.78729(15) 0.19368(12) 0.50380(10) 0.0241(7) Uani 1 1 d . . . . .
C62A C 0.71488(19) 0.24395(16) 0.54412(13) 0.0276(9) Uani 1 1 d . . . . .
C73A C 0.67370(18) 0.19479(16) 0.54952(12) 0.0263(9) Uani 1 1 d . . . . .
C18A C 0.9866(2) 0.10669(17) 0.56872(14) 0.0333(10) Uani 1 1 d . . . . .
C33A C 1.0061(2) 0.26097(17) 0.57683(13) 0.0330(10) Uani 1 1 d . . . . .
C57A C 0.76764(18) 0.24379(16) 0.51931(12) 0.0251(9) Uani 1 1 d . . . . .
C62 C 0.45992(19) 0.71947(16) 0.30077(12) 0.0268(9) Uani 1 1 d . . . . .
C57 C 0.51431(19) 0.71984(16) 0.27743(12) 0.0268(9) Uani 1 1 d . . . . .
C17A C 0.97342(18) 0.16069(17) 0.57983(13) 0.0288(9) Uani 1 1 d . . . . .
C73 C 0.41774(18) 0.67059(16) 0.30430(13) 0.0273(9) Uani 1 1 d . . . . .
C55 C 0.4883(2) 0.69882(17) 0.19319(13) 0.0312(9) Uani 1 1 d . . . . .
H55 H 0.479806 0.733757 0.203493 0.037 Uiso 1 1 calc R U . . .
C22A C 1.01149(19) 0.20295(17) 0.56495(13) 0.0314(10) Uani 1 1 d . . . . .
C21A C 1.0584(2) 0.19012(18) 0.53866(14) 0.0375(11) Uani 1 1 d . . . . .
H21A H 1.083421 0.218490 0.528445 0.045 Uiso 1 1 calc R U . . .
C11A C 0.89663(19) 0.18971(18) 0.67541(13) 0.0325(10) Uani 1 1 d . . . . .
C60A C 0.7274(2) 0.34006(17) 0.55546(14) 0.0350(10) Uani 1 1 d . . . . .
H60A H 0.713671 0.372643 0.567394 0.042 Uiso 1 1 calc R U . . .
C74 C 0.3939(2) 0.65711(17) 0.34121(13) 0.0320(10) Uani 1 1 d . . . . .
H74 H 0.409005 0.676450 0.365504 0.038 Uiso 1 1 calc R U . . .
C61 C 0.4403(2) 0.76771(17) 0.31843(13) 0.0316(10) Uani 1 1 d . . . . .
H61 H 0.404725 0.767332 0.334863 0.038 Uiso 1 1 calc R U . . .
C10A C 0.94261(19) 0.18350(17) 0.64655(13) 0.0311(10) Uani 1 1 d . . . . .
C78A C 0.64820(19) 0.16282(17) 0.51630(13) 0.0299(9) Uani 1 1 d . . . . .
H78A H 0.660785 0.169426 0.489477 0.036 Uiso 1 1 calc R U . . .
C50A C 0.76958(18) 0.18394(15) 0.46232(12) 0.0252(9) Uani 1 1 d . . . . .
C58 C 0.54612(19) 0.76932(16) 0.27057(12) 0.0266(9) Uani 1 1 d . . . . .
C59 C 0.5236(2) 0.81625(16) 0.28871(13) 0.0303(9) Uani 1 1 d . . . . .
H59 H 0.544796 0.849631 0.284571 0.036 Uiso 1 1 calc R U . . .
C50 C 0.52078(18) 0.66019(17) 0.22018(12) 0.0273(9) Uani 1 1 d . . . . .
C23A C 0.9554(2) 0.05891(17) 0.58686(15) 0.0352(10) Uani 1 1 d . . . . .
C60 C 0.4718(2) 0.81547(17) 0.31232(13) 0.0344(10) Uani 1 1 d . . . . .
H60 H 0.457866 0.847913 0.324340 0.041 Uiso 1 1 calc R U . . .
C86A C 0.9034(2) 0.07349(17) 0.45279(14) 0.0341(10) Uani 1 1 d . . . . .
H86A H 0.932244 0.050109 0.471871 0.041 Uiso 1 1 calc R U . . .
C76A C 0.58354(18) 0.11018(16) 0.56076(12) 0.0269(9) Uani 1 1 d . . . . .
C77A C 0.6048(2) 0.12168(17) 0.52233(13) 0.0314(9) Uani 1 1 d . . . . .
H77A H 0.588668 0.100287 0.499313 0.038 Uiso 1 1 calc R U . . .
C63A C 0.8533(2) 0.29982(16) 0.48583(13) 0.0294(9) Uani 1 1 d . . . . .
C33 C 0.7524(2) 0.72769(18) 0.33376(13) 0.0345(10) Uani 1 1 d . . . . .
C63 C 0.60058(19) 0.77565(16) 0.24402(13) 0.0288(9) Uani 1 1 d . . . . .
C55A C 0.7339(2) 0.22167(17) 0.43602(13) 0.0315(9) Uani 1 1 d . . . . .
H55A H 0.725492 0.256586 0.446387 0.038 Uiso 1 1 calc R U . . .
C68A C 0.8596(2) 0.34738(18) 0.46354(14) 0.0372(11) Uani 1 1 d . . . . .
H68A H 0.825810 0.373625 0.462553 0.045 Uiso 1 1 calc R U . . .
C83A C 0.7774(2) 0.02053(16) 0.46477(14) 0.0330(10) Uani 1 1 d . . . . .
H83A H 0.778148 0.012796 0.434684 0.040 Uiso 1 1 calc R U . . .
C17 C 0.71801(19) 0.62849(18) 0.34072(13) 0.0320(10) Uani 1 1 d . . . . .
C58A C 0.79935(19) 0.29365(16) 0.51259(13) 0.0281(9) Uani 1 1 d . . . . .
C61A C 0.6963(2) 0.29202(17) 0.56230(14) 0.0336(10) Uani 1 1 d . . . . .
H61A H 0.661808 0.291552 0.579589 0.040 Uiso 1 1 calc R U . . .
C59A C 0.7780(2) 0.34048(16) 0.53138(13) 0.0322(10) Uani 1 1 d . . . . .
H59A H 0.799542 0.373702 0.527241 0.039 Uiso 1 1 calc R U . . .
C76 C 0.3250(2) 0.58678(17) 0.30958(14) 0.0338(10) Uani 1 1 d . . . . .
C46A C 0.7798(2) 0.13961(19) 0.69747(15) 0.0393(11) Uani 1 1 d . . . . .
H46A H 0.789555 0.157189 0.725050 0.047 Uiso 1 1 calc R U . . .
C38A C 1.0632(2) 0.29209(19) 0.58389(15) 0.0413(11) Uani 1 1 d . . . . .
H38A H 1.104503 0.274949 0.584122 0.050 Uiso 1 1 calc R U . . .
C82A C 0.5131(2) 0.06174(18) 0.60899(14) 0.0401(11) Uani 1 1 d . . . . .
H82A H 0.550711 0.057855 0.629745 0.060 Uiso 1 1 calc R U . . .
H82B H 0.483623 0.030951 0.610834 0.060 Uiso 1 1 calc R U . . .
H82C H 0.489937 0.095322 0.613971 0.060 Uiso 1 1 calc R U . . .
C15 C 0.7524(2) 0.66414(19) 0.42077(14) 0.0385(11) Uani 1 1 d . . . . .
H15 H 0.785098 0.654612 0.403513 0.046 Uiso 1 1 calc R U . . .
C64A C 0.9026(2) 0.26203(17) 0.48402(14) 0.0337(10) Uani 1 1 d . . . . .
H64A H 0.899191 0.228234 0.497472 0.040 Uiso 1 1 calc R U . . .
C10 C 0.6861(2) 0.66002(18) 0.40498(13) 0.0326(10) Uani 1 1 d . . . . .
C66A C 0.9644(2) 0.32023(17) 0.44244(13) 0.0327(10) Uani 1 1 d . . . . .
C87A C 0.9371(2) 0.12820(18) 0.45149(16) 0.0415(11) Uani 1 1 d . . . . .
H87A H 0.911274 0.152034 0.432122 0.062 Uiso 1 1 calc R U . . .
H87B H 0.980642 0.123361 0.442415 0.062 Uiso 1 1 calc R U . . .
H87C H 0.940973 0.144406 0.479083 0.062 Uiso 1 1 calc R U . . .
C64 C 0.6050(2) 0.82228(18) 0.22053(15) 0.0393(11) Uani 1 1 d . . . . .
H64 H 0.570315 0.847724 0.218936 0.047 Uiso 1 1 calc R U . . .
C19A C 1.0342(2) 0.09626(19) 0.54221(15) 0.0413(11) Uani 1 1 d . . . . .
H19A H 1.042085 0.059995 0.534534 0.050 Uiso 1 1 calc R U . . .
C84A C 0.8073(2) -0.02723(18) 0.48900(16) 0.0442(12) Uani 1 1 d . . . . .
H84A H 0.852765 -0.031699 0.483201 0.066 Uiso 1 1 calc R U . . .
H84B H 0.782672 -0.060070 0.480875 0.066 Uiso 1 1 calc R U . . .
H84C H 0.805780 -0.020796 0.518578 0.066 Uiso 1 1 calc R U . . .
C65A C 0.9568(2) 0.27207(17) 0.46319(14) 0.0343(10) Uani 1 1 d . . . . .
H65A H 0.989732 0.245176 0.463128 0.041 Uiso 1 1 calc R U . . .
C28A C 0.9517(2) 0.05307(19) 0.62921(15) 0.0419(11) Uani 1 1 d . . . . .
H28A H 0.964365 0.082330 0.647151 0.050 Uiso 1 1 calc R U . . .
C67 C 0.7047(2) 0.74868(19) 0.22276(14) 0.0376(11) Uani 1 1 d . . . . .
H67 H 0.738508 0.722447 0.223345 0.045 Uiso 1 1 calc R U . . .
C86 C 0.6550(2) 0.54924(18) 0.21685(14) 0.0374(11) Uani 1 1 d . . . . .
H86 H 0.681807 0.526116 0.237256 0.045 Uiso 1 1 calc R U . . .
C77 C 0.3491(2) 0.60008(18) 0.27251(14) 0.0366(10) Uani 1 1 d . . . . .
H77 H 0.333989 0.580438 0.248367 0.044 Uiso 1 1 calc R U . . .
C51A C 0.78174(19) 0.13322(17) 0.44463(13) 0.0296(9) Uani 1 1 d . . . . .
C51 C 0.5343(2) 0.60964(17) 0.20299(13) 0.0304(9) Uani 1 1 d . . . . .
C75A C 0.60912(19) 0.14243(17) 0.59313(13) 0.0301(9) Uani 1 1 d . . . . .
H75A H 0.595955 0.136277 0.619865 0.036 Uiso 1 1 calc R U . . .
C20A C 1.0701(2) 0.13745(19) 0.52679(16) 0.0426(12) Uani 1 1 d . . . . .
H20A H 1.102096 0.129839 0.508508 0.051 Uiso 1 1 calc R U . . .
C78 C 0.3941(2) 0.64067(17) 0.26949(14) 0.0344(10) Uani 1 1 d . . . . .
H78 H 0.409260 0.648451 0.243529 0.041 Uiso 1 1 calc R U . . .
C68 C 0.6510(2) 0.73828(17) 0.24369(13) 0.0330(10) Uani 1 1 d . . . . .
H68 H 0.648425 0.705085 0.258092 0.040 Uiso 1 1 calc R U . . .
C34A C 0.9478(2) 0.28794(18) 0.57933(14) 0.0372(11) Uani 1 1 d . . . . .
H34A H 0.908122 0.268031 0.576564 0.045 Uiso 1 1 calc R U . . .
C22 C 0.7577(2) 0.66885(18) 0.32475(13) 0.0343(10) Uani 1 1 d . . . . .
C75 C 0.3484(2) 0.61602(18) 0.34365(14) 0.0354(10) Uani 1 1 d . . . . .
H75 H 0.333223 0.607996 0.369551 0.043 Uiso 1 1 calc R U . . .
C54A C 0.7113(2) 0.20915(19) 0.39598(14) 0.0378(11) Uani 1 1 d . . . . .
H54A H 0.686732 0.235367 0.379759 0.045 Uiso 1 1 calc R U . . .
C88A C 0.8982(2) 0.0461(2) 0.41045(15) 0.0435(12) Uani 1 1 d . . . . .
H88A H 0.877066 0.010830 0.412170 0.065 Uiso 1 1 calc R U . . .
H88B H 0.942026 0.041184 0.401745 0.065 Uiso 1 1 calc R U . . .
H88C H 0.872308 0.068819 0.390305 0.065 Uiso 1 1 calc R U . . .
C54 C 0.4689(2) 0.68705(19) 0.15251(13) 0.0367(10) Uani 1 1 d . . . . .
H54 H 0.446907 0.713957 0.135599 0.044 Uiso 1 1 calc R U . . .
C35 C 0.6906(2) 0.80929(19) 0.34236(14) 0.0405(11) Uani 1 1 d . . . . .
H35 H 0.649288 0.825668 0.344169 0.049 Uiso 1 1 calc R U . . .
C34 C 0.6937(2) 0.75448(19) 0.33665(14) 0.0371(10) Uani 1 1 d . . . . .
H34 H 0.654369 0.734129 0.334613 0.045 Uiso 1 1 calc R U . . .
C48A C 0.7062(2) 0.1312(2) 0.68964(17) 0.0493(13) Uani 1 1 d . . . . .
H48A H 0.684204 0.166424 0.688322 0.074 Uiso 1 1 calc R U . . .
H48B H 0.691056 0.109812 0.712132 0.074 Uiso 1 1 calc R U . . .
H48C H 0.695982 0.112110 0.663437 0.074 Uiso 1 1 calc R U . . .
C88 C 0.6548(2) 0.5217(2) 0.17474(15) 0.0497(13) Uani 1 1 d . . . . .
H88D H 0.628976 0.543267 0.153794 0.075 Uiso 1 1 calc R U . . .
H88E H 0.635622 0.485553 0.176005 0.075 Uiso 1 1 calc R U . . .
H88F H 0.699678 0.518606 0.167457 0.075 Uiso 1 1 calc R U . . .
C53A C 0.7234(2) 0.15895(19) 0.37837(14) 0.0386(11) Uani 1 1 d . . . . .
C87 C 0.6888(2) 0.60401(19) 0.21648(16) 0.0452(12) Uani 1 1 d . . . . .
H87D H 0.733276 0.599213 0.208918 0.068 Uiso 1 1 calc R U . . .
H87E H 0.690372 0.620354 0.243975 0.068 Uiso 1 1 calc R U . . .
H87F H 0.664392 0.627691 0.196323 0.068 Uiso 1 1 calc R U . . .
C27A C 0.9301(2) 0.0055(2) 0.64558(16) 0.0482(13) Uani 1 1 d . . . . .
H27A H 0.928250 0.003069 0.674553 0.058 Uiso 1 1 calc R U . . .
C43A C 0.7773(2) 0.25263(18) 0.66817(15) 0.0396(11) Uani 1 1 d . . . . .
H43A H 0.732091 0.253882 0.653762 0.047 Uiso 1 1 calc R U . . .
C74A C 0.65314(19) 0.18325(17) 0.58780(13) 0.0305(9) Uani 1 1 d . . . . .
H74A H 0.669822 0.204043 0.611021 0.037 Uiso 1 1 calc R U . . .
C15A C 1.0087(2) 0.18710(19) 0.66194(14) 0.0377(11) Uani 1 1 d . . . . .
H15A H 1.041135 0.183613 0.643304 0.045 Uiso 1 1 calc R U . . .
C38 C 0.8083(2) 0.7597(2) 0.33857(15) 0.0435(12) Uani 1 1 d . . . . .
H38 H 0.849799 0.743033 0.337951 0.052 Uiso 1 1 calc R U . . .
C66 C 0.7110(2) 0.79636(18) 0.20084(14) 0.0369(10) Uani 1 1 d . . . . .
C12A C 0.9179(2) 0.1973(2) 0.71710(15) 0.0438(12) Uani 1 1 d . . . . .
H12A H 0.886110 0.200363 0.736188 0.053 Uiso 1 1 calc R U . . .
C21 C 0.8063(2) 0.6530(2) 0.30031(14) 0.0409(11) Uani 1 1 d . . . . .
H21 H 0.832274 0.679771 0.288928 0.049 Uiso 1 1 calc R U . . .
C85A C 0.7065(2) 0.02829(19) 0.47350(15) 0.0408(11) Uani 1 1 d . . . . .
H85A H 0.704899 0.036275 0.502849 0.061 Uiso 1 1 calc R U . . .
H85B H 0.681831 -0.004837 0.466335 0.061 Uiso 1 1 calc R U . . .
H85C H 0.687294 0.058390 0.456904 0.061 Uiso 1 1 calc R U . . .
C52A C 0.7582(2) 0.12198(18) 0.40384(14) 0.0349(10) Uani 1 1 d . . . . .
H52A H 0.766542 0.087289 0.393002 0.042 Uiso 1 1 calc R U . . .
C18 C 0.7299(2) 0.57350(18) 0.33277(13) 0.0352(10) Uani 1 1 d . . . . .
C23 C 0.6960(2) 0.52873(18) 0.35233(14) 0.0371(11) Uani 1 1 d . . . . .
C14 C 0.7710(2) 0.6815(2) 0.46026(14) 0.0453(12) Uani 1 1 d . . . . .
H14 H 0.816188 0.683403 0.469402 0.054 Uiso 1 1 calc R U . . .
C79A C 0.5367(2) 0.06343(18) 0.56602(14) 0.0375(11) Uani 1 1 d . . . . .
C36A C 1.0015(2) 0.37448(19) 0.59063(15) 0.0405(11) Uani 1 1 d . . . . .
C11 C 0.6401(2) 0.67320(18) 0.43250(13) 0.0340(10) Uani 1 1 d . . . . .
C26 C 0.6412(2) 0.4379(2) 0.39004(17) 0.0473(13) Uani 1 1 d . . . . .
C79 C 0.2760(2) 0.54017(19) 0.31095(16) 0.0447(12) Uani 1 1 d . . . . .
C67A C 0.9140(2) 0.35725(19) 0.44278(16) 0.0446(12) Uani 1 1 d . . . . .
H67A H 0.916736 0.390413 0.428353 0.054 Uiso 1 1 calc R U . . .
C35A C 0.9458(2) 0.34277(18) 0.58569(15) 0.0398(11) Uani 1 1 d . . . . .
H35A H 0.904537 0.359638 0.586757 0.048 Uiso 1 1 calc R U . . .
C26A C 0.9110(2) -0.0386(2) 0.62123(16) 0.0443(12) Uani 1 1 d D . . . .
C12 C 0.6611(2) 0.6906(2) 0.47266(14) 0.0453(12) Uani 1 1 d . . . . .
H12 H 0.628986 0.698984 0.490708 0.054 Uiso 1 1 calc R U . . .
C25 C 0.6474(3) 0.4395(2) 0.34793(18) 0.0527(14) Uani 1 1 d . . . . .
H25 H 0.632919 0.409427 0.331307 0.063 Uiso 1 1 calc R U . . .
C13A C 0.9832(2) 0.2007(2) 0.73186(15) 0.0460(12) Uani 1 1 d . . . . .
C46 C 0.5182(2) 0.73462(19) 0.42341(14) 0.0378(11) Uani 1 1 d . . . . .
H46 H 0.474250 0.735044 0.407343 0.045 Uiso 1 1 calc R U . . .
C37A C 1.0604(2) 0.34712(19) 0.59050(16) 0.0456(12) Uani 1 1 d . . . . .
H37A H 1.099975 0.366919 0.595091 0.055 Uiso 1 1 calc R U . . .
C56A C 0.6979(3) 0.1451(2) 0.33416(15) 0.0553(14) Uani 1 1 d . . . . .
H56A H 0.650113 0.143111 0.331852 0.083 Uiso 1 1 calc R U . . .
H56B H 0.715657 0.110211 0.326599 0.083 Uiso 1 1 calc R U . . .
H56C H 0.711333 0.173223 0.315565 0.083 Uiso 1 1 calc R U . . .
C83 C 0.5284(2) 0.49691(19) 0.22324(15) 0.0420(11) Uani 1 1 d . . . . .
H83 H 0.531595 0.489201 0.193361 0.050 Uiso 1 1 calc R U . . .
C44 C 0.5565(2) 0.5679(2) 0.45622(16) 0.0511(13) Uani 1 1 d . . . . .
H44D H 0.548414 0.550267 0.429247 0.077 Uiso 1 1 calc R U . . .
H44E H 0.539246 0.545262 0.477313 0.077 Uiso 1 1 calc R U . . .
H44F H 0.603530 0.572886 0.463020 0.077 Uiso 1 1 calc R U . . .
C19 C 0.7795(2) 0.5598(2) 0.30805(15) 0.0427(11) Uani 1 1 d . . . . .
H19 H 0.787004 0.522839 0.302102 0.051 Uiso 1 1 calc R U . . .
C56 C 0.4581(3) 0.6249(2) 0.09081(16) 0.0645(17) Uani 1 1 d . . . . .
H56D H 0.486769 0.643326 0.073007 0.097 Uiso 1 1 calc R U . . .
H56E H 0.413260 0.637845 0.084380 0.097 Uiso 1 1 calc R U . . .
H56F H 0.459686 0.585862 0.086065 0.097 Uiso 1 1 calc R U . . .
C69A C 1.0269(2) 0.33281(19) 0.42300(15) 0.0411(11) Uani 1 1 d . . . . .
C53 C 0.4806(2) 0.6369(2) 0.13546(14) 0.0418(11) Uani 1 1 d . . . . .
C24A C 0.9363(2) 0.01427(18) 0.56263(15) 0.0394(11) Uani 1 1 d . . . . .
H24A H 0.938004 0.016400 0.533635 0.047 Uiso 1 1 calc R U . . .
O200 O 0.6239(2) -0.1990(2) 0.56811(17) 0.0954(15) Uani 1 1 d . . . . .
C14A C 1.0280(2) 0.1955(2) 0.70314(15) 0.0465(12) Uani 1 1 d . . . . .
H14A H 1.073271 0.197856 0.712107 0.056 Uiso 1 1 calc R U . . .
C25A C 0.9149(2) -0.03318(19) 0.57940(16) 0.0435(12) Uani 1 1 d . . . . .
H25A H 0.902714 -0.062712 0.561640 0.052 Uiso 1 1 calc R U . . .
C52 C 0.5135(2) 0.5994(2) 0.16140(14) 0.0415(11) Uani 1 1 d . . . . .
H52 H 0.522364 0.564897 0.150430 0.050 Uiso 1 1 calc R U . . .
C36 C 0.7462(2) 0.8418(2) 0.34558(15) 0.0448(12) Uani 1 1 d . . . . .
C69 C 0.7743(2) 0.8112(2) 0.18202(16) 0.0469(12) Uani 1 1 d . . . . .
C37 C 0.8051(2) 0.8152(2) 0.34425(17) 0.0527(14) Uani 1 1 d . . . . .
H37 H 0.844364 0.835550 0.347301 0.063 Uiso 1 1 calc R U . . .
C43 C 0.5226(2) 0.6229(2) 0.45480(14) 0.0420(11) Uani 1 1 d . . . . .
H43 H 0.532125 0.640805 0.482271 0.050 Uiso 1 1 calc R U . . .
C65 C 0.6589(2) 0.83243(19) 0.19945(15) 0.0432(12) Uani 1 1 d . . . . .
H65 H 0.660299 0.864654 0.183702 0.052 Uiso 1 1 calc R U . . .
C13 C 0.7262(2) 0.6962(2) 0.48724(14) 0.0485(13) Uani 1 1 d . . . . .
C39A C 0.9980(3) 0.4363(2) 0.59258(17) 0.0504(13) Uani 1 1 d . . . . .
C48 C 0.5589(2) 0.7769(2) 0.40359(16) 0.0502(13) Uani 1 1 d . . . . .
H48D H 0.602373 0.778891 0.418782 0.075 Uiso 1 1 calc R U . . .
H48E H 0.537485 0.812230 0.404373 0.075 Uiso 1 1 calc R U . . .
H48F H 0.562959 0.766856 0.374856 0.075 Uiso 1 1 calc R U . . .
C44A C 0.8171(2) 0.2946(2) 0.64690(18) 0.0534(14) Uani 1 1 d . . . . .
H44A H 0.862076 0.294845 0.660011 0.080 Uiso 1 1 calc R U . . .
H44B H 0.797685 0.330424 0.649430 0.080 Uiso 1 1 calc R U . . .
H44C H 0.817100 0.285304 0.617644 0.080 Uiso 1 1 calc R U . . .
C27 C 0.6640(2) 0.4829(2) 0.41280(17) 0.0482(12) Uani 1 1 d . . . . .
H27 H 0.661059 0.483200 0.441727 0.058 Uiso 1 1 calc R U . . .
O300 O 0.7146(4) 0.5176(3) 0.5309(2) 0.124(2) Uani 1 1 d . . . . .
C28 C 0.6904(2) 0.5270(2) 0.39493(15) 0.0431(11) Uani 1 1 d . . . . .
H28 H 0.705171 0.556829 0.411704 0.052 Uiso 1 1 calc R U . . .
C47A C 0.8142(2) 0.0848(2) 0.69842(16) 0.0482(12) Uani 1 1 d . . . . .
H47A H 0.805402 0.067196 0.671487 0.072 Uiso 1 1 calc R U . . .
H47B H 0.797897 0.062044 0.719763 0.072 Uiso 1 1 calc R U . . .
H47C H 0.861293 0.090121 0.704606 0.072 Uiso 1 1 calc R U . . .
C20 C 0.8174(2) 0.5989(2) 0.29236(15) 0.0456(12) Uani 1 1 d . . . . .
H20 H 0.851167 0.588916 0.276041 0.055 Uiso 1 1 calc R U . . .
C24 C 0.6740(2) 0.48367(19) 0.32953(16) 0.0454(12) Uani 1 1 d . . . . .
H24 H 0.677349 0.483132 0.300646 0.055 Uiso 1 1 calc R U . . .
C84 C 0.5581(3) 0.4489(2) 0.24862(18) 0.0544(14) Uani 1 1 d . . . . .
H84D H 0.604208 0.445137 0.244191 0.082 Uiso 1 1 calc R U . . .
H84E H 0.534645 0.415751 0.239878 0.082 Uiso 1 1 calc R U . . .
H84F H 0.554245 0.455340 0.277973 0.082 Uiso 1 1 calc R U . . .
C29A C 0.8850(5) -0.0890(4) 0.6416(3) 0.044(4) Uani 0.625(8) 1 d D U P A 1
C45 C 0.4489(2) 0.6151(2) 0.44640(17) 0.0545(14) Uani 1 1 d . . . . .
H45D H 0.427218 0.650394 0.445890 0.082 Uiso 1 1 calc R U . . .
H45E H 0.433303 0.592741 0.468224 0.082 Uiso 1 1 calc R U . . .
H45F H 0.438862 0.597174 0.419680 0.082 Uiso 1 1 calc R U . . .
C16A C 1.0042(3) 0.2089(3) 0.77737(16) 0.0710(19) Uani 1 1 d . . . . .
H16A H 1.037325 0.181964 0.786702 0.107 Uiso 1 1 calc R U . . .
H16B H 0.966351 0.204806 0.793087 0.107 Uiso 1 1 calc R U . . .
H16C H 1.022492 0.245248 0.781737 0.107 Uiso 1 1 calc R U . . .
C45A C 0.7716(3) 0.2683(2) 0.71264(17) 0.0624(16) Uani 1 1 d . . . . .
H45A H 0.747048 0.240470 0.725889 0.094 Uiso 1 1 calc R U . . .
H45B H 0.748678 0.302989 0.713431 0.094 Uiso 1 1 calc R U . . .
H45C H 0.815271 0.271710 0.727353 0.094 Uiso 1 1 calc R U . . .
C80A C 0.5736(3) 0.01016(19) 0.55944(18) 0.0596(16) Uani 1 1 d . . . . .
H80A H 0.585278 0.008686 0.531031 0.089 Uiso 1 1 calc R U . . .
H80B H 0.545554 -0.020654 0.564462 0.089 Uiso 1 1 calc R U . . .
H80C H 0.613324 0.008715 0.578672 0.089 Uiso 1 1 calc R U . . .
C39 C 0.7401(3) 0.9032(2) 0.3486(2) 0.0634(16) Uani 1 1 d . . . . .
C29 C 0.6104(3) 0.3903(2) 0.4114(2) 0.0597(15) Uani 1 1 d . . . . .
C70 C 0.7596(3) 0.8417(3) 0.14162(17) 0.0695(18) Uani 1 1 d . . . . .
H70D H 0.736759 0.875396 0.146707 0.104 Uiso 1 1 calc R U . . .
H70E H 0.732077 0.819338 0.122073 0.104 Uiso 1 1 calc R U . . .
H70F H 0.800591 0.849999 0.130055 0.104 Uiso 1 1 calc R U . . .
C82 C 0.2447(3) 0.5393(2) 0.3513(2) 0.0725(19) Uani 1 1 d . . . . .
H82D H 0.213508 0.509287 0.350905 0.109 Uiso 1 1 calc R U . . .
H82E H 0.221756 0.573470 0.354633 0.109 Uiso 1 1 calc R U . . .
H82F H 0.278518 0.534474 0.374398 0.109 Uiso 1 1 calc R U . . .
C85 C 0.4564(2) 0.5040(2) 0.22973(18) 0.0554(14) Uani 1 1 d . . . . .
H85D H 0.452506 0.513041 0.258676 0.083 Uiso 1 1 calc R U . . .
H85E H 0.432901 0.470265 0.222698 0.083 Uiso 1 1 calc R U . . .
H85F H 0.437631 0.533180 0.211984 0.083 Uiso 1 1 calc R U . . .
C81A C 0.4762(3) 0.0691(3) 0.53457(17) 0.0643(17) Uani 1 1 d . . . . .
H81A H 0.453899 0.103172 0.539427 0.096 Uiso 1 1 calc R U . . .
H81B H 0.446528 0.038800 0.537664 0.096 Uiso 1 1 calc R U . . .
H81C H 0.489758 0.069081 0.506569 0.096 Uiso 1 1 calc R U . . .
C47 C 0.5074(3) 0.7507(2) 0.46761(16) 0.0567(15) Uani 1 1 d . . . . .
H47D H 0.482848 0.722134 0.480092 0.085 Uiso 1 1 calc R U . . .
H47E H 0.482659 0.784549 0.467183 0.085 Uiso 1 1 calc R U . . .
H47F H 0.549658 0.755610 0.483838 0.085 Uiso 1 1 calc R U . . .
O100 O 0.9963(4) -0.0566(3) 0.7739(2) 0.155(3) Uani 1 1 d . . . . .
C16 C 0.7477(3) 0.7157(3) 0.53036(18) 0.080(2) Uani 1 1 d . . . . .
H16D H 0.711490 0.734492 0.541517 0.120 Uiso 1 1 calc R U . . .
H16E H 0.784667 0.740472 0.529633 0.120 Uiso 1 1 calc R U . . .
H16F H 0.760966 0.684637 0.547948 0.120 Uiso 1 1 calc R U . . .
C32 C 0.5485(3) 0.4102(3) 0.4290(2) 0.083(2) Uani 1 1 d . . . . .
H32G H 0.559833 0.438836 0.449271 0.124 Uiso 1 1 calc R U . . .
H32H H 0.528102 0.380073 0.442456 0.124 Uiso 1 1 calc R U . . .
H32I H 0.517896 0.424432 0.406627 0.124 Uiso 1 1 calc R U . . .
C72 C 0.8143(2) 0.8480(3) 0.21261(19) 0.0650(16) Uani 1 1 d . . . . .
H72D H 0.854677 0.858552 0.201149 0.097 Uiso 1 1 calc R U . . .
H72E H 0.825061 0.828701 0.238674 0.097 Uiso 1 1 calc R U . . .
H72F H 0.788905 0.880427 0.217593 0.097 Uiso 1 1 calc R U . . .
C30 C 0.5919(4) 0.3442(3) 0.3810(3) 0.106(3) Uani 1 1 d . . . . .
H30G H 0.558693 0.356942 0.359482 0.159 Uiso 1 1 calc R U . . .
H30H H 0.574386 0.313863 0.395777 0.159 Uiso 1 1 calc R U . . .
H30I H 0.630628 0.332410 0.368313 0.159 Uiso 1 1 calc R U . . .
C40A C 0.9391(4) 0.4557(3) 0.6127(3) 0.111(3) Uani 1 1 d . . . . .
H40A H 0.940164 0.495183 0.614870 0.167 Uiso 1 1 calc R U . . .
H40B H 0.939894 0.439931 0.640401 0.167 Uiso 1 1 calc R U . . .
H40C H 0.899181 0.444444 0.596025 0.167 Uiso 1 1 calc R U . . .
C71 C 0.8145(3) 0.7613(3) 0.1750(3) 0.097(3) Uani 1 1 d . . . . .
H71D H 0.790412 0.738022 0.154401 0.146 Uiso 1 1 calc R U . . .
H71E H 0.823341 0.741427 0.200972 0.146 Uiso 1 1 calc R U . . .
H71F H 0.855920 0.772195 0.164992 0.146 Uiso 1 1 calc R U . . .
C80 C 0.3126(3) 0.4875(2) 0.3067(2) 0.082(2) Uani 1 1 d . . . . .
H80D H 0.344937 0.482828 0.330632 0.123 Uiso 1 1 calc R U . . .
H80E H 0.334845 0.488540 0.281459 0.123 Uiso 1 1 calc R U . . .
H80F H 0.281764 0.457305 0.305210 0.123 Uiso 1 1 calc R U . . .
C31 C 0.6580(4) 0.3695(3) 0.4476(3) 0.095(3) Uani 1 1 d . . . . .
H31G H 0.698461 0.357196 0.437017 0.143 Uiso 1 1 calc R U . . .
H31H H 0.637963 0.339272 0.461097 0.143 Uiso 1 1 calc R U . . .
H31I H 0.667949 0.398701 0.467508 0.143 Uiso 1 1 calc R U . . .
C72A C 1.0712(3) 0.3650(3) 0.4543(2) 0.090(2) Uani 1 1 d . . . . .
H72A H 1.111920 0.373817 0.442494 0.135 Uiso 1 1 calc R U . . .
H72B H 1.081090 0.343521 0.479373 0.135 Uiso 1 1 calc R U . . .
H72C H 1.049245 0.398529 0.461019 0.135 Uiso 1 1 calc R U . . .
C41 C 0.7059(4) 0.9246(3) 0.3088(3) 0.111(3) Uani 1 1 d . . . . .
H41D H 0.731105 0.915076 0.285890 0.166 Uiso 1 1 calc R U . . .
H41E H 0.702270 0.964042 0.310545 0.166 Uiso 1 1 calc R U . . .
H41F H 0.662240 0.908734 0.304171 0.166 Uiso 1 1 calc R U . . .
C81 C 0.2218(3) 0.5460(3) 0.2758(2) 0.106(3) Uani 1 1 d . . . . .
H81D H 0.191567 0.515474 0.276311 0.159 Uiso 1 1 calc R U . . .
H81E H 0.240737 0.546495 0.249405 0.159 Uiso 1 1 calc R U . . .
H81F H 0.198114 0.579851 0.279147 0.159 Uiso 1 1 calc R U . . .
C71A C 1.0146(3) 0.3679(3) 0.3850(2) 0.082(2) Uani 1 1 d . . . . .
H71A H 1.001051 0.404054 0.393046 0.122 Uiso 1 1 calc R U . . .
H71B H 0.980133 0.351751 0.365978 0.122 Uiso 1 1 calc R U . . .
H71C H 1.054765 0.370762 0.371312 0.122 Uiso 1 1 calc R U . . .
C41A C 0.9934(5) 0.4577(3) 0.5483(2) 0.108(3) Uani 1 1 d . . . . .
H41A H 0.953353 0.444323 0.532890 0.161 Uiso 1 1 calc R U . . .
H41B H 1.031294 0.445284 0.534940 0.161 Uiso 1 1 calc R U . . .
H41C H 0.992767 0.497348 0.548691 0.161 Uiso 1 1 calc R U . . .
C201 C 0.6138(4) -0.2279(4) 0.6044(3) 0.114(3) Uani 1 1 d . . . . .
H20B H 0.590759 -0.204857 0.623060 0.136 Uiso 1 1 calc R U . . .
H20C H 0.656345 -0.238608 0.619002 0.136 Uiso 1 1 calc R U . . .
C42A C 1.0588(3) 0.4600(2) 0.6163(3) 0.096(3) Uani 1 1 d . . . . .
H42A H 1.055743 0.499494 0.616270 0.144 Uiso 1 1 calc R U . . .
H42B H 1.097417 0.448915 0.603094 0.144 Uiso 1 1 calc R U . . .
H42C H 1.062488 0.446719 0.644790 0.144 Uiso 1 1 calc R U . . .
C70A C 1.0627(4) 0.2826(3) 0.4116(3) 0.113(3) Uani 1 1 d . . . . .
H70A H 1.102971 0.292918 0.399965 0.169 Uiso 1 1 calc R U . . .
H70B H 1.034914 0.261754 0.391173 0.169 Uiso 1 1 calc R U . . .
H70C H 1.073482 0.260481 0.436339 0.169 Uiso 1 1 calc R U . . .
C42 C 0.8054(4) 0.9308(3) 0.3571(4) 0.145(5) Uani 1 1 d . . . . .
H42D H 0.827285 0.917647 0.383283 0.217 Uiso 1 1 calc R U . . .
H42E H 0.798829 0.969951 0.358778 0.217 Uiso 1 1 calc R U . . .
H42F H 0.832333 0.922773 0.334724 0.217 Uiso 1 1 calc R U . . .
C103 C 0.9948(5) -0.1548(3) 0.7853(3) 0.116(3) Uani 1 1 d . . . . .
H10A H 0.957527 -0.159395 0.764485 0.174 Uiso 1 1 calc R U . . .
H10B H 0.979128 -0.146270 0.812013 0.174 Uiso 1 1 calc R U . . .
H10C H 1.020381 -0.188233 0.787720 0.174 Uiso 1 1 calc R U . . .
C40 C 0.6995(5) 0.9170(3) 0.3844(3) 0.134(4) Uani 1 1 d . . . . .
H40D H 0.654932 0.903494 0.378135 0.201 Uiso 1 1 calc R U . . .
H40E H 0.698488 0.956340 0.388089 0.201 Uiso 1 1 calc R U . . .
H40F H 0.719374 0.900125 0.409863 0.201 Uiso 1 1 calc R U . . .
C200 C 0.5743(4) -0.2769(4) 0.5929(3) 0.132(4) Uani 1 1 d . . . . .
H20D H 0.534944 -0.266444 0.575208 0.197 Uiso 1 1 calc R U . . .
H20E H 0.561738 -0.294347 0.617909 0.197 Uiso 1 1 calc R U . . .
H20F H 0.600055 -0.302101 0.577937 0.197 Uiso 1 1 calc R U . . .
C301 C 0.6795(7) 0.5541(5) 0.5543(3) 0.143(4) Uani 1 1 d . . . . .
H30J H 0.668380 0.587167 0.537966 0.172 Uiso 1 1 calc R U . . .
H30K H 0.707133 0.564805 0.579687 0.172 Uiso 1 1 calc R U . . .
C202 C 0.6585(5) -0.1502(5) 0.5766(4) 0.137(4) Uani 1 1 d . . . . .
H20G H 0.699976 -0.157719 0.593723 0.164 Uiso 1 1 calc R U . . .
H20H H 0.632253 -0.125367 0.592178 0.164 Uiso 1 1 calc R U . . .
C32A C 0.8765(4) -0.0841(4) 0.6873(3) 0.054(2) Uani 0.625(8) 1 d D U P A 1
H32A H 0.919157 -0.078031 0.702867 0.081 Uiso 0.625(8) 1 calc R U P A 1
H32B H 0.857334 -0.117453 0.696902 0.081 Uiso 0.625(8) 1 calc R U P A 1
H32C H 0.847655 -0.053559 0.691657 0.081 Uiso 0.625(8) 1 calc R U P A 1
C31A C 0.8155(4) -0.0999(4) 0.6197(3) 0.063(3) Uani 0.625(8) 1 d D U P A 1
H31A H 0.787089 -0.069034 0.624116 0.095 Uiso 0.625(8) 1 calc R U P A 1
H31B H 0.797464 -0.132578 0.631232 0.095 Uiso 0.625(8) 1 calc R U P A 1
H31C H 0.818091 -0.104818 0.590101 0.095 Uiso 0.625(8) 1 calc R U P A 1
C102 C 1.0365(5) -0.1099(6) 0.7729(4) 0.176(5) Uani 1 1 d . . . . .
H10D H 1.049122 -0.116409 0.744796 0.212 Uiso 1 1 calc R U . . .
H10E H 1.076663 -0.107353 0.792213 0.212 Uiso 1 1 calc R U . . .
C100 C 0.9796(8) 0.0420(4) 0.7703(4) 0.232(9) Uani 1 1 d . . . . .
H10F H 0.984415 0.076221 0.755760 0.348 Uiso 1 1 calc R U . . .
H10G H 0.990312 0.047402 0.799968 0.348 Uiso 1 1 calc R U . . .
H10H H 0.934557 0.029166 0.764936 0.348 Uiso 1 1 calc R U . . .
C30A C 0.9296(5) -0.1357(4) 0.6352(3) 0.070(3) Uani 0.625(8) 1 d D U P A 1
H30A H 0.929388 -0.142896 0.605616 0.105 Uiso 0.625(8) 1 calc R U P A 1
H30B H 0.914431 -0.167900 0.648995 0.105 Uiso 0.625(8) 1 calc R U P A 1
H30C H 0.974015 -0.126821 0.646880 0.105 Uiso 0.625(8) 1 calc R U P A 1
C303 C 0.8087(5) 0.5058(5) 0.4972(4) 0.164(5) Uani 1 1 d . . . . .
H30L H 0.786411 0.498789 0.469694 0.246 Uiso 1 1 calc R U . . .
H30M H 0.814285 0.471805 0.512533 0.246 Uiso 1 1 calc R U . . .
H30N H 0.851614 0.521828 0.494445 0.246 Uiso 1 1 calc R U . . .
C302 C 0.7717(7) 0.5414(5) 0.5183(4) 0.165(5) Uani 1 1 d . . . . .
H30O H 0.759214 0.572753 0.500267 0.198 Uiso 1 1 calc R U . . .
H30P H 0.798731 0.555110 0.542948 0.198 Uiso 1 1 calc R U . . .
C300 C 0.6212(6) 0.5291(7) 0.5652(4) 0.226(8) Uani 1 1 d . . . . .
H30Q H 0.625187 0.489731 0.562774 0.338 Uiso 1 1 calc R U . . .
H30R H 0.584016 0.541685 0.546534 0.338 Uiso 1 1 calc R U . . .
H30S H 0.614466 0.538508 0.593652 0.338 Uiso 1 1 calc R U . . .
C101 C 1.0231(7) 0.0025(6) 0.7557(5) 0.215(7) Uani 1 1 d . . . . .
H10I H 1.068784 0.009661 0.766879 0.258 Uiso 1 1 calc R U . . .
H10J H 1.020324 0.002327 0.725210 0.258 Uiso 1 1 calc R U . . .
C203 C 0.6720(6) -0.1248(5) 0.5372(4) 0.184(6) Uani 1 1 d . . . . .
H20I H 0.697888 -0.149551 0.521953 0.276 Uiso 1 1 calc R U . . .
H20J H 0.696420 -0.091142 0.542950 0.276 Uiso 1 1 calc R U . . .
H20K H 0.630743 -0.116767 0.520679 0.276 Uiso 1 1 calc R U . . .
C29B C 0.8907(7) -0.0957(5) 0.6345(6) 0.054(7) Uani 0.375(8) 1 d D U P A 2
C30B C 0.8707(8) -0.1364(6) 0.6023(5) 0.069(5) Uani 0.375(8) 1 d D U P A 2
H30D H 0.825346 -0.129733 0.591281 0.103 Uiso 0.375(8) 1 calc R U P A 2
H30E H 0.874309 -0.172659 0.614439 0.103 Uiso 0.375(8) 1 calc R U P A 2
H30F H 0.899051 -0.133685 0.580018 0.103 Uiso 0.375(8) 1 calc R U P A 2
C31B C 0.8335(9) -0.0850(8) 0.6599(6) 0.090(6) Uani 0.375(8) 1 d D U P A 2
H31D H 0.844962 -0.055754 0.679555 0.135 Uiso 0.375(8) 1 calc R U P A 2
H31E H 0.823846 -0.117874 0.674895 0.135 Uiso 0.375(8) 1 calc R U P A 2
H31F H 0.795079 -0.074556 0.641383 0.135 Uiso 0.375(8) 1 calc R U P A 2
C32B C 0.9483(7) -0.1221(6) 0.6608(5) 0.067(5) Uani 0.375(8) 1 d D U P A 2
H32D H 0.981718 -0.132752 0.642993 0.100 Uiso 0.375(8) 1 calc R U P A 2
H32E H 0.932951 -0.154071 0.674685 0.100 Uiso 0.375(8) 1 calc R U P A 2
H32F H 0.966988 -0.096181 0.681512 0.100 Uiso 0.375(8) 1 calc R U P A 2

loop_
_atom_site_aniso_label
_atom_site_aniso_U_11
_atom_site_aniso_U_22
_atom_site_aniso_U_33
_atom_site_aniso_U_23
_atom_site_aniso_U_13
_atom_site_aniso_U_12
La1A 0.02537(13) 0.02827(13) 0.03026(14) 0.00265(10) 0.00450(10) -0.00141(10)
La1 0.02922(13) 0.03294(14) 0.02539(13) -0.00061(10) 0.00507(10) 0.00192(10)
Cl1A 0.0369(6) 0.0350(6) 0.0475(7) 0.0057(5) 0.0114(5) -0.0053(5)
Cl1 0.0416(6) 0.0383(6) 0.0512(7) 0.0053(5) 0.0101(5) -0.0011(5)
P1A 0.0198(5) 0.0393(6) 0.0340(6) 0.0018(5) 0.0042(4) 0.0019(5)
P2A 0.0257(5) 0.0249(5) 0.0353(6) -0.0018(5) 0.0069(5) 0.0029(4)
P1 0.0254(6) 0.0475(7) 0.0256(6) 0.0016(5) 0.0048(4) 0.0114(5)
P2 0.0337(6) 0.0336(6) 0.0308(6) -0.0076(5) 0.0039(5) 0.0074(5)
N1A 0.0194(17) 0.0364(19) 0.033(2) 0.0044(16) 0.0047(14) 0.0017(14)
N1 0.0232(18) 0.040(2) 0.0279(19) -0.0004(16) 0.0068(14) 0.0077(15)
N2 0.0280(18) 0.0277(18) 0.0241(18) -0.0029(14) 0.0079(14) 0.0044(14)
N2A 0.0199(16) 0.0249(17) 0.0279(18) -0.0023(14) 0.0041(14) 0.0038(13)
C62A 0.022(2) 0.031(2) 0.030(2) 0.0016(18) 0.0038(17) 0.0034(17)
C73A 0.023(2) 0.027(2) 0.029(2) -0.0005(17) 0.0074(17) 0.0045(16)
C18A 0.026(2) 0.036(2) 0.039(3) 0.0045(19) 0.0066(19) 0.0013(18)
C33A 0.031(2) 0.036(2) 0.032(2) 0.0031(19) 0.0046(19) 0.0025(19)
C57A 0.0199(19) 0.028(2) 0.028(2) 0.0005(17) 0.0033(16) 0.0038(16)
C62 0.026(2) 0.030(2) 0.025(2) -0.0018(17) 0.0035(17) 0.0048(17)
C57 0.025(2) 0.033(2) 0.022(2) -0.0014(17) 0.0015(16) 0.0075(17)
C17A 0.0183(19) 0.035(2) 0.034(2) 0.0035(18) 0.0045(17) 0.0062(17)
C73 0.021(2) 0.030(2) 0.032(2) 0.0002(18) 0.0025(17) 0.0054(16)
C55 0.031(2) 0.033(2) 0.029(2) -0.0030(18) 0.0048(18) 0.0048(18)
C22A 0.024(2) 0.033(2) 0.038(3) 0.0075(19) 0.0054(18) 0.0031(18)
C21A 0.029(2) 0.038(3) 0.046(3) 0.008(2) 0.006(2) 0.0001(19)
C11A 0.022(2) 0.040(2) 0.035(2) 0.004(2) 0.0001(18) 0.0034(18)
C60A 0.036(2) 0.027(2) 0.043(3) -0.0056(19) 0.011(2) 0.0056(18)
C74 0.032(2) 0.037(2) 0.028(2) -0.0030(19) 0.0086(18) -0.0006(19)
C61 0.026(2) 0.039(2) 0.031(2) 0.0023(19) 0.0115(18) 0.0064(18)
C10A 0.024(2) 0.031(2) 0.039(3) 0.0055(19) 0.0037(18) 0.0025(17)
C78A 0.027(2) 0.038(2) 0.026(2) 0.0058(18) 0.0105(17) 0.0020(18)
C50A 0.0182(19) 0.027(2) 0.032(2) -0.0006(17) 0.0093(16) 0.0010(16)
C58 0.025(2) 0.032(2) 0.023(2) 0.0015(17) 0.0037(17) 0.0027(17)
C59 0.032(2) 0.028(2) 0.032(2) -0.0047(18) 0.0065(18) 0.0018(17)
C50 0.020(2) 0.036(2) 0.027(2) -0.0027(18) 0.0069(16) 0.0008(17)
C23A 0.024(2) 0.034(2) 0.048(3) 0.003(2) 0.0067(19) 0.0033(18)
C60 0.035(2) 0.032(2) 0.037(3) -0.0064(19) 0.009(2) 0.0080(19)
C86A 0.028(2) 0.031(2) 0.044(3) 0.000(2) 0.009(2) 0.0029(18)
C76A 0.022(2) 0.030(2) 0.030(2) 0.0023(17) 0.0066(17) -0.0007(16)
C77A 0.029(2) 0.037(2) 0.029(2) -0.0061(19) 0.0054(18) -0.0039(18)
C63A 0.029(2) 0.029(2) 0.031(2) -0.0021(18) 0.0088(18) -0.0014(17)
C33 0.029(2) 0.047(3) 0.027(2) 0.001(2) 0.0026(18) 0.002(2)
C63 0.024(2) 0.034(2) 0.029(2) -0.0066(18) 0.0057(17) -0.0031(17)
C55A 0.031(2) 0.032(2) 0.033(2) 0.0001(19) 0.0074(19) 0.0027(18)
C68A 0.032(2) 0.037(2) 0.045(3) 0.009(2) 0.013(2) 0.0060(19)
C83A 0.031(2) 0.030(2) 0.039(3) -0.0021(19) 0.0070(19) -0.0017(18)
C17 0.022(2) 0.049(3) 0.025(2) 0.0014(19) 0.0029(17) 0.0077(19)
C58A 0.023(2) 0.029(2) 0.033(2) 0.0027(18) 0.0065(17) 0.0014(17)
C61A 0.027(2) 0.033(2) 0.043(3) -0.001(2) 0.0138(19) 0.0041(18)
C59A 0.031(2) 0.025(2) 0.041(3) -0.0028(19) 0.0082(19) -0.0006(17)
C76 0.027(2) 0.036(2) 0.039(3) 0.004(2) 0.0050(19) 0.0026(18)
C46A 0.029(2) 0.051(3) 0.038(3) 0.006(2) 0.007(2) 0.003(2)
C38A 0.025(2) 0.041(3) 0.057(3) 0.003(2) 0.003(2) -0.0004(19)
C82A 0.048(3) 0.038(3) 0.036(3) 0.000(2) 0.014(2) -0.013(2)
C15 0.026(2) 0.055(3) 0.036(3) 0.004(2) 0.0075(19) 0.006(2)
C64A 0.033(2) 0.027(2) 0.043(3) 0.0028(19) 0.013(2) -0.0005(18)
C10 0.026(2) 0.044(3) 0.027(2) 0.0028(19) 0.0028(18) 0.0089(19)
C66A 0.029(2) 0.036(2) 0.035(2) -0.0014(19) 0.0106(19) -0.0062(18)
C87A 0.034(2) 0.037(3) 0.056(3) 0.004(2) 0.015(2) 0.003(2)
C64 0.034(2) 0.037(3) 0.048(3) 0.003(2) 0.014(2) 0.010(2)
C19A 0.033(2) 0.034(2) 0.059(3) 0.003(2) 0.015(2) 0.007(2)
C84A 0.040(3) 0.030(2) 0.065(3) -0.001(2) 0.015(2) -0.002(2)
C65A 0.030(2) 0.032(2) 0.042(3) -0.003(2) 0.010(2) 0.0015(18)
C28A 0.045(3) 0.040(3) 0.040(3) 0.004(2) 0.007(2) -0.002(2)
C67 0.031(2) 0.044(3) 0.039(3) -0.002(2) 0.012(2) 0.008(2)
C86 0.037(3) 0.039(3) 0.036(3) -0.005(2) 0.006(2) 0.013(2)
C77 0.036(2) 0.039(3) 0.034(3) -0.006(2) 0.001(2) 0.001(2)
C51A 0.024(2) 0.033(2) 0.031(2) 0.0012(18) 0.0058(18) 0.0017(17)
C51 0.031(2) 0.035(2) 0.026(2) -0.0070(18) 0.0043(18) 0.0064(18)
C75A 0.029(2) 0.036(2) 0.026(2) -0.0021(18) 0.0066(17) -0.0002(18)
C20A 0.034(2) 0.042(3) 0.056(3) 0.008(2) 0.024(2) 0.007(2)
C78 0.031(2) 0.039(2) 0.033(2) 0.001(2) 0.0037(19) -0.002(2)
C68 0.033(2) 0.031(2) 0.037(3) -0.0006(19) 0.0080(19) 0.0022(18)
C34A 0.024(2) 0.038(3) 0.049(3) 0.003(2) 0.002(2) -0.0009(19)
C22 0.027(2) 0.046(3) 0.030(2) 0.002(2) 0.0063(18) 0.0057(19)
C75 0.034(2) 0.041(3) 0.033(2) 0.003(2) 0.0133(19) 0.005(2)
C54A 0.034(2) 0.043(3) 0.036(3) 0.006(2) 0.001(2) 0.005(2)
C88A 0.036(3) 0.052(3) 0.045(3) -0.011(2) 0.013(2) 0.002(2)
C54 0.033(2) 0.047(3) 0.030(2) 0.000(2) 0.0020(19) 0.010(2)
C35 0.032(2) 0.050(3) 0.039(3) -0.007(2) 0.001(2) 0.004(2)
C34 0.029(2) 0.045(3) 0.038(3) -0.001(2) 0.005(2) 0.000(2)
C48A 0.029(2) 0.062(3) 0.059(3) 0.015(3) 0.015(2) -0.004(2)
C88 0.050(3) 0.052(3) 0.049(3) -0.015(2) 0.013(2) 0.012(2)
C53A 0.032(2) 0.051(3) 0.033(3) -0.005(2) 0.004(2) 0.000(2)
C87 0.038(3) 0.049(3) 0.051(3) -0.007(2) 0.013(2) 0.006(2)
C27A 0.046(3) 0.053(3) 0.047(3) 0.014(2) 0.011(2) 0.002(2)
C43A 0.026(2) 0.043(3) 0.049(3) -0.004(2) -0.002(2) 0.001(2)
C74A 0.027(2) 0.038(2) 0.028(2) -0.0054(18) 0.0069(18) -0.0020(18)
C15A 0.022(2) 0.051(3) 0.040(3) 0.002(2) 0.0071(19) 0.004(2)
C38 0.028(2) 0.055(3) 0.047(3) -0.004(2) -0.001(2) 0.001(2)
C66 0.031(2) 0.042(3) 0.040(3) -0.007(2) 0.013(2) -0.002(2)
C12A 0.032(2) 0.064(3) 0.036(3) 0.001(2) 0.007(2) 0.001(2)
C21 0.036(3) 0.050(3) 0.038(3) 0.001(2) 0.010(2) 0.004(2)
C85A 0.030(2) 0.040(3) 0.053(3) -0.007(2) 0.006(2) -0.004(2)
C52A 0.029(2) 0.038(2) 0.038(3) -0.007(2) 0.0035(19) 0.0024(19)
C18 0.029(2) 0.044(3) 0.033(2) 0.001(2) 0.0029(19) 0.0106(19)
C23 0.030(2) 0.039(3) 0.043(3) 0.003(2) 0.005(2) 0.0129(19)
C14 0.028(2) 0.070(3) 0.037(3) 0.003(2) -0.004(2) 0.009(2)
C79A 0.040(3) 0.040(3) 0.034(3) -0.002(2) 0.012(2) -0.012(2)
C36A 0.042(3) 0.039(3) 0.040(3) 0.001(2) 0.001(2) -0.001(2)
C11 0.025(2) 0.047(3) 0.030(2) 0.000(2) 0.0020(18) 0.0120(19)
C26 0.040(3) 0.042(3) 0.061(4) 0.016(3) 0.012(2) 0.012(2)
C79 0.039(3) 0.040(3) 0.056(3) 0.000(2) 0.011(2) -0.006(2)
C67A 0.046(3) 0.038(3) 0.052(3) 0.013(2) 0.019(2) 0.001(2)
C35A 0.033(2) 0.036(2) 0.051(3) 0.003(2) 0.005(2) 0.005(2)
C26A 0.031(2) 0.044(3) 0.059(3) 0.013(2) 0.007(2) 0.002(2)
C12 0.032(3) 0.074(4) 0.030(3) -0.005(2) 0.003(2) 0.014(2)
C25 0.051(3) 0.042(3) 0.064(4) 0.003(3) -0.001(3) 0.007(2)
C13A 0.034(3) 0.070(3) 0.033(3) 0.001(2) 0.000(2) 0.002(2)
C46 0.028(2) 0.047(3) 0.038(3) 0.000(2) 0.004(2) 0.012(2)
C37A 0.031(2) 0.040(3) 0.065(3) 0.001(2) 0.002(2) -0.004(2)
C56A 0.053(3) 0.074(4) 0.037(3) -0.014(3) -0.004(2) 0.011(3)
C83 0.044(3) 0.040(3) 0.042(3) -0.013(2) 0.005(2) 0.002(2)
C44 0.050(3) 0.059(3) 0.045(3) 0.016(3) 0.005(2) 0.013(3)
C19 0.041(3) 0.046(3) 0.042(3) -0.004(2) 0.009(2) 0.014(2)
C56 0.080(4) 0.071(4) 0.038(3) -0.020(3) -0.018(3) 0.026(3)
C69A 0.037(3) 0.043(3) 0.046(3) 0.003(2) 0.016(2) -0.007(2)
C53 0.040(3) 0.052(3) 0.032(3) -0.009(2) -0.001(2) 0.010(2)
C24A 0.035(2) 0.041(3) 0.044(3) 0.006(2) 0.011(2) 0.000(2)
O200 0.076(3) 0.115(4) 0.094(4) 0.017(3) 0.003(3) 0.008(3)
C14A 0.024(2) 0.068(3) 0.047(3) 0.002(3) -0.001(2) -0.001(2)
C25A 0.034(3) 0.040(3) 0.057(3) 0.004(2) 0.006(2) 0.000(2)
C52 0.041(3) 0.048(3) 0.035(3) -0.015(2) -0.002(2) 0.011(2)
C36 0.042(3) 0.045(3) 0.045(3) -0.011(2) -0.005(2) -0.008(2)
C69 0.040(3) 0.049(3) 0.055(3) 0.002(2) 0.024(2) 0.002(2)
C37 0.030(3) 0.060(3) 0.066(4) -0.009(3) -0.002(2) -0.008(2)
C43 0.034(2) 0.062(3) 0.030(2) 0.006(2) 0.008(2) 0.011(2)
C65 0.043(3) 0.037(3) 0.052(3) 0.007(2) 0.020(2) 0.001(2)
C13 0.040(3) 0.076(4) 0.029(3) -0.003(2) 0.000(2) 0.011(3)
C39A 0.050(3) 0.037(3) 0.063(4) -0.009(2) 0.001(3) -0.001(2)
C48 0.043(3) 0.053(3) 0.054(3) 0.003(3) -0.001(2) 0.006(2)
C44A 0.039(3) 0.043(3) 0.078(4) 0.006(3) 0.002(3) 0.002(2)
C27 0.049(3) 0.047(3) 0.050(3) 0.011(2) 0.010(2) 0.011(2)
O300 0.132(6) 0.102(5) 0.130(6) 0.001(4) -0.024(4) -0.030(4)
C28 0.041(3) 0.045(3) 0.044(3) 0.004(2) 0.007(2) 0.009(2)
C47A 0.042(3) 0.052(3) 0.051(3) 0.013(2) 0.006(2) 0.003(2)
C20 0.037(3) 0.060(3) 0.042(3) -0.003(2) 0.016(2) 0.011(2)
C24 0.051(3) 0.041(3) 0.045(3) 0.003(2) 0.010(2) 0.003(2)
C84 0.058(3) 0.038(3) 0.069(4) -0.010(3) 0.010(3) 0.000(2)
C29A 0.045(4) 0.044(4) 0.045(4) 0.0010(10) 0.0061(11) -0.0005(10)
C45 0.036(3) 0.076(4) 0.053(3) 0.019(3) 0.016(2) 0.006(3)
C16A 0.043(3) 0.131(6) 0.038(3) 0.003(3) -0.002(2) 0.001(3)
C45A 0.075(4) 0.053(3) 0.058(4) -0.016(3) 0.004(3) 0.014(3)
C80A 0.082(4) 0.034(3) 0.069(4) -0.013(3) 0.037(3) -0.015(3)
C39 0.051(3) 0.048(3) 0.090(5) -0.022(3) -0.002(3) -0.008(3)
C29 0.058(3) 0.041(3) 0.081(4) 0.015(3) 0.012(3) 0.007(3)
C70 0.053(3) 0.107(5) 0.052(4) 0.009(3) 0.026(3) -0.012(3)
C82 0.070(4) 0.055(4) 0.099(5) -0.010(3) 0.041(4) -0.025(3)
C85 0.042(3) 0.061(3) 0.063(4) -0.013(3) 0.007(3) -0.007(3)
C81A 0.049(3) 0.097(5) 0.047(3) -0.002(3) 0.001(3) -0.041(3)
C47 0.063(4) 0.062(3) 0.045(3) -0.011(3) 0.003(3) 0.028(3)
O100 0.126(6) 0.179(7) 0.154(6) -0.011(5) -0.021(5) 0.053(6)
C16 0.050(4) 0.141(6) 0.047(4) -0.025(4) -0.004(3) 0.009(4)
C32 0.067(4) 0.076(4) 0.110(6) 0.034(4) 0.034(4) 0.007(3)
C72 0.032(3) 0.084(4) 0.079(4) -0.002(3) 0.007(3) -0.013(3)
C30 0.132(7) 0.057(4) 0.137(7) 0.007(4) 0.046(6) -0.030(4)
C40A 0.104(6) 0.052(4) 0.189(9) -0.041(5) 0.070(6) -0.007(4)
C71 0.080(5) 0.059(4) 0.170(8) -0.016(4) 0.091(5) -0.001(3)
C80 0.074(4) 0.038(3) 0.138(7) -0.008(4) 0.031(4) -0.014(3)
C31 0.085(5) 0.068(4) 0.133(7) 0.050(4) 0.006(5) 0.016(4)
C72A 0.042(3) 0.150(7) 0.080(5) -0.020(5) 0.013(3) -0.037(4)
C41 0.145(8) 0.040(4) 0.136(7) -0.001(4) -0.038(6) 0.007(4)
C81 0.070(5) 0.125(7) 0.115(6) 0.039(5) -0.029(4) -0.062(5)
C71A 0.057(4) 0.122(6) 0.071(4) 0.034(4) 0.028(3) -0.006(4)
C41A 0.189(9) 0.042(4) 0.087(6) 0.015(4) -0.008(6) 0.019(5)
C201 0.079(6) 0.173(10) 0.092(6) 0.012(6) 0.026(5) 0.023(6)
C42A 0.085(5) 0.046(4) 0.150(7) -0.010(4) -0.027(5) -0.015(3)
C70A 0.103(6) 0.066(4) 0.190(9) -0.008(5) 0.118(6) -0.004(4)
C42 0.071(5) 0.063(5) 0.293(14) -0.058(7) -0.018(7) -0.018(4)
C103 0.105(7) 0.095(6) 0.150(9) 0.002(6) 0.022(6) 0.011(5)
C40 0.153(8) 0.086(6) 0.173(9) -0.076(6) 0.066(7) -0.015(6)
C200 0.096(7) 0.178(10) 0.125(8) 0.029(7) 0.027(6) -0.021(7)
C301 0.183(12) 0.141(10) 0.094(8) 0.025(7) -0.040(8) -0.036(9)
C202 0.090(7) 0.138(9) 0.180(12) 0.008(8) 0.003(7) -0.001(6)
C32A 0.056(3) 0.054(3) 0.053(3) 0.0026(19) 0.0074(19) -0.0030(19)
C31A 0.062(3) 0.063(3) 0.065(3) 0.0032(19) 0.0072(19) -0.0059(19)
C102 0.074(7) 0.251(16) 0.199(13) 0.039(12) -0.012(7) 0.022(9)
C100 0.35(2) 0.109(9) 0.194(13) 0.005(8) -0.174(14) 0.072(11)
C30A 0.071(3) 0.068(3) 0.072(3) 0.0028(19) 0.011(2) 0.0004(19)
C303 0.126(9) 0.159(11) 0.194(13) -0.024(9) -0.052(9) 0.040(8)
C302 0.161(12) 0.135(11) 0.193(14) 0.007(9) -0.012(10) -0.047(10)
C300 0.126(10) 0.35(2) 0.186(14) 0.124(14) -0.036(9) -0.040(13)
C101 0.186(14) 0.202(15) 0.256(17) -0.082(14) 0.018(12) -0.126(12)
C203 0.155(11) 0.190(12) 0.198(13) 0.114(11) -0.018(9) -0.010(9)
C29B 0.054(7) 0.054(7) 0.054(7) 0.0007(10) 0.0063(12) -0.0002(10)
C30B 0.069(5) 0.068(5) 0.069(5) 0.000(2) 0.009(2) -0.002(2)
C31B 0.090(7) 0.090(7) 0.091(7) 0.001(2) 0.011(2) 0.000(2)
C32B 0.067(5) 0.065(5) 0.067(5) 0.003(2) 0.005(2) -0.001(2)

loop_
_atom_type_symbol
_atom_type_description
_atom_type_scat_dispersion_real
_atom_type_scat_dispersion_imag
_atom_type_scat_source
C C 0.0033 0.0016 'International Tables Vol C Tables 4.2.6.8 and 6.1.1.4'
H H 0.0000 0.0000 'International Tables Vol C Tables 4.2.6.8 and 6.1.1.4'
Cl Cl 0.1484 0.1585 'International Tables Vol C Tables 4.2.6.8 and 6.1.1.4'
La La -0.2871 2.4523 'International Tables Vol C Tables 4.2.6.8 and 6.1.1.4'
N N 0.0061 0.0033 'International Tables Vol C Tables 4.2.6.8 and 6.1.1.4'
O O 0.0106 0.0060 'International Tables Vol C Tables 4.2.6.8 and 6.1.1.4'
P P 0.1023 0.0942 'International Tables Vol C Tables 4.2.6.8 and 6.1.1.4'

loop_
_geom_angle_atom_site_label_1
_geom_angle_atom_site_label_2
_geom_angle_atom_site_label_3
_geom_angle
_geom_angle_site_symmetry_1
_geom_angle_site_symmetry_3
_geom_angle_publ_flag
Cl1A La1A P1A 86.58(3) . . ?
Cl1A La1A P2A 85.97(3) . . ?
Cl1A La1A C57A 129.18(7) . . ?
Cl1A La1A C17A 126.43(8) . . ?
P2A La1A P1A 172.52(3) . . ?
N1A La1A Cl1A 121.11(8) . . ?
N1A La1A P1A 62.83(8) . . ?
N1A La1A P2A 121.02(8) . . ?
N1A La1A N2A 116.07(11) . . ?
N1A La1A C57A 104.82(11) . . ?
N1A La1A C17A 25.84(11) . . ?
N2A La1A Cl1A 122.77(8) . . ?
N2A La1A P1A 122.94(8) . . ?
N2A La1A P2A 62.26(7) . . ?
N2A La1A C57A 26.09(10) . . ?
N2A La1A C17A 104.12(10) . . ?
C57A La1A P1A 96.89(8) . . ?
C57A La1A P2A 88.34(8) . . ?
C57A La1A C17A 104.37(10) . . ?
C17A La1A P1A 88.64(8) . . ?
C17A La1A P2A 95.26(8) . . ?
Cl1 La1 P1 89.48(4) . . ?
Cl1 La1 P2 87.22(4) . . ?
Cl1 La1 C57 127.99(8) . . ?
P2 La1 P1 176.64(3) . . ?
N1 La1 Cl1 120.81(9) . . ?
N1 La1 P1 62.61(8) . . ?
N1 La1 P2 118.74(8) . . ?
N1 La1 N2 116.58(11) . . ?
N1 La1 C57 106.49(11) . . ?
N2 La1 Cl1 122.50(8) . . ?
N2 La1 P1 120.50(8) . . ?
N2 La1 P2 62.07(8) . . ?
N2 La1 C57 26.22(10) . . ?
C57 La1 P1 94.28(7) . . ?
C57 La1 P2 88.26(7) . . ?
C11A P1A La1A 99.16(15) . . ?
C11A P1A C46A 102.3(2) . . ?
C11A P1A C43A 103.7(2) . . ?
C46A P1A La1A 120.99(16) . . ?
C46A P1A C43A 104.6(2) . . ?
C43A P1A La1A 122.42(16) . . ?
C86A P2A La1A 122.34(14) . . ?
C83A P2A La1A 120.48(15) . . ?
C83A P2A C86A 105.06(19) . . ?
C51A P2A La1A 99.63(14) . . ?
C51A P2A C86A 103.4(2) . . ?
C51A P2A C83A 102.28(19) . . ?
C11 P1 La1 99.29(14) . . ?
C11 P1 C46 104.9(2) . . ?
C11 P1 C43 103.0(2) . . ?
C46 P1 La1 123.69(15) . . ?
C43 P1 La1 118.48(17) . . ?
C43 P1 C46 104.5(2) . . ?
C86 P2 La1 120.38(15) . . ?
C51 P2 La1 100.40(13) . . ?
C51 P2 C86 104.1(2) . . ?
C51 P2 C83 103.5(2) . . ?
C83 P2 La1 120.74(16) . . ?
C83 P2 C86 104.9(2) . . ?
C17A N1A La1A 106.0(2) . . ?
C10A N1A La1A 137.1(3) . . ?
C10A N1A C17A 115.4(3) . . ?
C17 N1 La1 106.0(2) . . ?
C10 N1 La1 138.4(3) . . ?
C10 N1 C17 115.3(3) . . ?
C57 N2 La1 104.5(2) . . ?
C50 N2 La1 137.8(3) . . ?
C50 N2 C57 115.9(3) . . ?
C57A N2A La1A 104.3(2) . . ?
C50A N2A La1A 137.4(2) . . ?
C50A N2A C57A 116.4(3) . . ?
C57A C62A C73A 122.6(4) . . ?
C61A C62A C73A 117.2(4) . . ?
C61A C62A C57A 120.1(4) . . ?
C78A C73A C62A 122.6(4) . . ?
C74A C73A C62A 119.9(4) . . ?
C74A C73A C78A 117.0(4) . . ?
C17A C18A C23A 122.9(4) . . ?
C19A C18A C17A 119.8(4) . . ?
C19A C18A C23A 117.1(4) . . ?
C38A C33A C22A 119.1(4) . . ?
C34A C33A C22A 124.4(4) . . ?
C34A C33A C38A 116.3(4) . . ?
N2A C57A La1A 49.61(18) . . ?
N2A C57A C62A 118.0(3) . . ?
N2A C57A C58A 123.6(3) . . ?
C62A C57A La1A 89.3(2) . . ?
C62A C57A C58A 118.4(4) . . ?
C58A C57A La1A 129.4(3) . . ?
C57 C62 C73 122.8(4) . . ?
C61 C62 C57 119.4(4) . . ?
C61 C62 C73 117.5(4) . . ?
N2 C57 La1 49.24(18) . . ?
C62 C57 La1 88.8(2) . . ?
C62 C57 N2 117.5(4) . . ?
C62 C57 C58 119.6(4) . . ?
C58 C57 La1 130.4(3) . . ?
C58 C57 N2 122.9(4) . . ?
N1A C17A La1A 48.15(18) . . ?
C18A C17A La1A 91.6(2) . . ?
C18A C17A N1A 118.7(4) . . ?
C18A C17A C22A 118.7(4) . . ?
C22A C17A La1A 129.6(3) . . ?
C22A C17A N1A 122.6(4) . . ?
C74 C73 C62 121.3(4) . . ?
C74 C73 C78 116.8(4) . . ?
C78 C73 C62 121.4(4) . . ?
C50 C55 H55 119.1 . . ?
C54 C55 H55 119.1 . . ?
C54 C55 C50 121.8(4) . . ?
C17A C22A C33A 124.1(4) . . ?
C21A C22A C33A 116.9(4) . . ?
C21A C22A C17A 118.9(4) . . ?
C22A C21A H21A 118.8 . . ?
C20A C21A C22A 122.5(4) . . ?
C20A C21A H21A 118.8 . . ?
C10A C11A P1A 118.7(3) . . ?
C12A C11A P1A 121.4(3) . . ?
C12A C11A C10A 119.8(4) . . ?
C61A C60A H60A 120.2 . . ?
C59A C60A H60A 120.2 . . ?
C59A C60A C61A 119.5(4) . . ?
C73 C74 H74 119.1 . . ?
C73 C74 C75 121.7(4) . . ?
C75 C74 H74 119.1 . . ?
C62 C61 H61 119.5 . . ?
C60 C61 C62 120.9(4) . . ?
C60 C61 H61 119.5 . . ?
N1A C10A C11A 120.6(4) . . ?
N1A C10A C15A 122.7(4) . . ?
C15A C10A C11A 116.6(4) . . ?
C73A C78A H78A 119.9 . . ?
C77A C78A C73A 120.3(4) . . ?
C77A C78A H78A 119.9 . . ?
N2A C50A C55A 122.9(3) . . ?
N2A C50A C51A 120.8(3) . . ?
C51A C50A C55A 116.1(4) . . ?
C57 C58 C63 124.7(4) . . ?
C59 C58 C57 118.1(4) . . ?
C59 C58 C63 117.2(4) . . ?
C58 C59 H59 119.0 . . ?
C60 C59 C58 122.1(4) . . ?
C60 C59 H59 119.0 . . ?
N2 C50 C55 122.9(4) . . ?
N2 C50 C51 120.2(4) . . ?
C51 C50 C55 116.8(4) . . ?
C28A C23A C18A 122.7(4) . . ?
C24A C23A C18A 120.8(4) . . ?
C24A C23A C28A 116.0(4) . . ?
C61 C60 C59 119.8(4) . . ?
C61 C60 H60 120.1 . . ?
C59 C60 H60 120.1 . . ?
P2A C86A H86A 106.7 . . ?
C87A C86A P2A 108.1(3) . . ?
C87A C86A H86A 106.7 . . ?
C87A C86A C88A 111.0(4) . . ?
C88A C86A P2A 117.2(3) . . ?
C88A C86A H86A 106.7 . . ?
C77A C76A C79A 120.9(4) . . ?
C75A C76A C77A 115.8(4) . . ?
C75A C76A C79A 123.2(4) . . ?
C78A C77A C76A 122.9(4) . . ?
C78A C77A H77A 118.5 . . ?
C76A C77A H77A 118.5 . . ?
C68A C63A C58A 120.3(4) . . ?
C64A C63A C68A 116.1(4) . . ?
C64A C63A C58A 123.3(4) . . ?
C34 C33 C22 124.0(4) . . ?
C34 C33 C38 115.9(4) . . ?
C38 C33 C22 120.0(4) . . ?
C64 C63 C58 120.0(4) . . ?
C68 C63 C58 122.7(4) . . ?
C68 C63 C64 117.1(4) . . ?
C50A C55A H55A 119.0 . . ?
C54A C55A C50A 121.9(4) . . ?
C54A C55A H55A 119.0 . . ?
C63A C68A H68A 119.2 . . ?
C67A C68A C63A 121.6(4) . . ?
C67A C68A H68A 119.2 . . ?
P2A C83A H83A 108.4 . . ?
C84A C83A P2A 110.6(3) . . ?
C84A C83A H83A 108.4 . . ?
C84A C83A C85A 110.3(4) . . ?
C85A C83A P2A 110.7(3) . . ?
C85A C83A H83A 108.4 . . ?
C22 C17 N1 122.3(4) . . ?
C18 C17 N1 118.1(4) . . ?
C18 C17 C22 119.6(4) . . ?
C57A C58A C63A 124.1(4) . . ?
C59A C58A C57A 118.7(4) . . ?
C59A C58A C63A 117.2(4) . . ?
C62A C61A H61A 119.6 . . ?
C60A C61A C62A 120.9(4) . . ?
C60A C61A H61A 119.6 . . ?
C60A C59A C58A 122.4(4) . . ?
C60A C59A H59A 118.8 . . ?
C58A C59A H59A 118.8 . . ?
C77 C76 C79 119.7(4) . . ?
C75 C76 C77 116.8(4) . . ?
C75 C76 C79 123.5(4) . . ?
P1A C46A H46A 108.4 . . ?
C48A C46A P1A 111.5(3) . . ?
C48A C46A H46A 108.4 . . ?
C48A C46A C47A 109.5(4) . . ?
C47A C46A P1A 110.5(3) . . ?
C47A C46A H46A 108.4 . . ?
C33A C38A H38A 119.4 . . ?
C37A C38A C33A 121.2(4) . . ?
C37A C38A H38A 119.4 . . ?
H82A C82A H82B 109.5 . . ?
H82A C82A H82C 109.5 . . ?
H82B C82A H82C 109.5 . . ?
C79A C82A H82A 109.5 . . ?
C79A C82A H82B 109.5 . . ?
C79A C82A H82C 109.5 . . ?
C10 C15 H15 118.9 . . ?
C14 C15 H15 118.9 . . ?
C14 C15 C10 122.2(4) . . ?
C63A C64A H64A 119.0 . . ?
C65A C64A C63A 122.0(4) . . ?
C65A C64A H64A 119.0 . . ?
N1 C10 C15 123.0(4) . . ?
N1 C10 C11 120.9(4) . . ?
C11 C10 C15 116.0(4) . . ?
C65A C66A C69A 121.3(4) . . ?
C67A C66A C65A 116.3(4) . . ?
C67A C66A C69A 122.3(4) . . ?
C86A C87A H87A 109.5 . . ?
C86A C87A H87B 109.5 . . ?
C86A C87A H87C 109.5 . . ?
H87A C87A H87B 109.5 . . ?
H87A C87A H87C 109.5 . . ?
H87B C87A H87C 109.5 . . ?
C63 C64 H64 119.2 . . ?
C65 C64 C63 121.5(4) . . ?
C65 C64 H64 119.2 . . ?
C18A C19A H19A 119.2 . . ?
C20A C19A C18A 121.6(4) . . ?
C20A C19A H19A 119.2 . . ?
C83A C84A H84A 109.5 . . ?
C83A C84A H84B 109.5 . . ?
C83A C84A H84C 109.5 . . ?
H84A C84A H84B 109.5 . . ?
H84A C84A H84C 109.5 . . ?
H84B C84A H84C 109.5 . . ?
C64A C65A C66A 121.9(4) . . ?
C64A C65A H65A 119.1 . . ?
C66A C65A H65A 119.1 . . ?
C23A C28A H28A 119.3 . . ?
C27A C28A C23A 121.3(5) . . ?
C27A C28A H28A 119.3 . . ?
C68 C67 H67 119.0 . . ?
C68 C67 C66 122.1(4) . . ?
C66 C67 H67 119.0 . . ?
P2 C86 H86 107.0 . . ?
C88 C86 P2 117.0(3) . . ?
C88 C86 H86 107.0 . . ?
C87 C86 P2 107.9(3) . . ?
C87 C86 H86 107.0 . . ?
C87 C86 C88 110.4(4) . . ?
C76 C77 H77 118.8 . . ?
C78 C77 C76 122.4(4) . . ?
C78 C77 H77 118.8 . . ?
C50A C51A P2A 117.7(3) . . ?
C52A C51A P2A 121.9(3) . . ?
C52A C51A C50A 120.4(4) . . ?
C50 C51 P2 117.6(3) . . ?
C52 C51 P2 122.9(3) . . ?
C52 C51 C50 119.4(4) . . ?
C76A C75A H75A 119.0 . . ?
C74A C75A C76A 122.1(4) . . ?
C74A C75A H75A 119.0 . . ?
C21A C20A H20A 120.8 . . ?
C19A C20A C21A 118.5(4) . . ?
C19A C20A H20A 120.8 . . ?
C73 C78 H78 119.7 . . ?
C77 C78 C73 120.7(4) . . ?
C77 C78 H78 119.7 . . ?
C63 C68 H68 119.5 . . ?
C67 C68 C63 121.1(4) . . ?
C67 C68 H68 119.5 . . ?
C33A C34A H34A 119.2 . . ?
C35A C34A C33A 121.6(4) . . ?
C35A C34A H34A 119.2 . . ?
C17 C22 C33 123.9(4) . . ?
C21 C22 C33 117.2(4) . . ?
C21 C22 C17 118.8(4) . . ?
C74 C75 H75 119.2 . . ?
C76 C75 C74 121.6(4) . . ?
C76 C75 H75 119.2 . . ?
C55A C54A H54A 119.0 . . ?
C55A C54A C53A 122.1(4) . . ?
C53A C54A H54A 119.0 . . ?
C86A C88A H88A 109.5 . . ?
C86A C88A H88B 109.5 . . ?
C86A C88A H88C 109.5 . . ?
H88A C88A H88B 109.5 . . ?
H88A C88A H88C 109.5 . . ?
H88B C88A H88C 109.5 . . ?
C55 C54 H54 119.1 . . ?
C55 C54 C53 121.9(4) . . ?
C53 C54 H54 119.1 . . ?
C34 C35 H35 118.9 . . ?
C34 C35 C36 122.1(4) . . ?
C36 C35 H35 118.9 . . ?
C33 C34 H34 118.9 . . ?
C35 C34 C33 122.2(4) . . ?
C35 C34 H34 118.9 . . ?
C46A C48A H48A 109.5 . . ?
C46A C48A H48B 109.5 . . ?
C46A C48A H48C 109.5 . . ?
H48A C48A H48B 109.5 . . ?
H48A C48A H48C 109.5 . . ?
H48B C48A H48C 109.5 . . ?
C86 C88 H88D 109.5 . . ?
C86 C88 H88E 109.5 . . ?
C86 C88 H88F 109.5 . . ?
H88D C88 H88E 109.5 . . ?
H88D C88 H88F 109.5 . . ?
H88E C88 H88F 109.5 . . ?
C54A C53A C56A 121.9(4) . . ?
C52A C53A C54A 116.3(4) . . ?
C52A C53A C56A 121.8(4) . . ?
C86 C87 H87D 109.5 . . ?
C86 C87 H87E 109.5 . . ?
C86 C87 H87F 109.5 . . ?
H87D C87 H87E 109.5 . . ?
H87D C87 H87F 109.5 . . ?
H87E C87 H87F 109.5 . . ?
C28A C27A H27A 118.8 . . ?
C26A C27A C28A 122.3(5) . . ?
C26A C27A H27A 118.8 . . ?
P1A C43A H43A 106.4 . . ?
C44A C43A P1A 107.9(3) . . ?
C44A C43A H43A 106.4 . . ?
C45A C43A P1A 118.2(4) . . ?
C45A C43A H43A 106.4 . . ?
C45A C43A C44A 110.8(4) . . ?
C73A C74A H74A 119.1 . . ?
C75A C74A C73A 121.9(4) . . ?
C75A C74A H74A 119.1 . . ?
C10A C15A H15A 119.0 . . ?
C14A C15A C10A 122.1(4) . . ?
C14A C15A H15A 119.0 . . ?
C33 C38 H38 119.1 . . ?
C37 C38 C33 121.7(4) . . ?
C37 C38 H38 119.1 . . ?
C67 C66 C69 122.1(4) . . ?
C67 C66 C65 116.7(4) . . ?
C65 C66 C69 121.0(4) . . ?
C11A C12A H12A 118.5 . . ?
C13A C12A C11A 123.0(4) . . ?
C13A C12A H12A 118.5 . . ?
C22 C21 H21 119.4 . . ?
C20 C21 C22 121.2(5) . . ?
C20 C21 H21 119.4 . . ?
C83A C85A H85A 109.5 . . ?
C83A C85A H85B 109.5 . . ?
C83A C85A H85C 109.5 . . ?
H85A C85A H85B 109.5 . . ?
H85A C85A H85C 109.5 . . ?
H85B C85A H85C 109.5 . . ?
C51A C52A H52A 118.4 . . ?
C53A C52A C51A 123.2(4) . . ?
C53A C52A H52A 118.4 . . ?
C17 C18 C23 122.9(4) . . ?
C19 C18 C17 119.2(4) . . ?
C19 C18 C23 117.7(4) . . ?
C28 C23 C18 122.4(4) . . ?
C24 C23 C18 120.7(4) . . ?
C24 C23 C28 116.6(4) . . ?
C15 C14 H14 118.8 . . ?
C15 C14 C13 122.4(4) . . ?
C13 C14 H14 118.8 . . ?
C76A C79A C80A 107.7(4) . . ?
C76A C79A C81A 109.5(4) . . ?
C82A C79A C76A 112.7(4) . . ?
C82A C79A C80A 108.0(4) . . ?
C82A C79A C81A 107.6(4) . . ?
C81A C79A C80A 111.3(4) . . ?
C35A C36A C37A 115.9(4) . . ?
C35A C36A C39A 121.9(4) . . ?
C37A C36A C39A 122.1(4) . . ?
C10 C11 P1 118.4(3) . . ?
C12 C11 P1 121.4(3) . . ?
C12 C11 C10 120.1(4) . . ?
C25 C26 C27 116.4(5) . . ?
C25 C26 C29 123.4(5) . . ?
C27 C26 C29 120.3(5) . . ?
C82 C79 C76 111.9(4) . . ?
C82 C79 C81 107.9(5) . . ?
C80 C79 C76 107.9(4) . . ?
C80 C79 C82 108.9(5) . . ?
C80 C79 C81 110.3(6) . . ?
C81 C79 C76 110.0(4) . . ?
C68A C67A H67A 119.0 . . ?
C66A C67A C68A 122.0(4) . . ?
C66A C67A H67A 119.0 . . ?
C34A C35A C36A 122.7(4) . . ?
C34A C35A H35A 118.7 . . ?
C36A C35A H35A 118.7 . . ?
C27A C26A C29A 119.0(6) . . ?
C27A C26A C29B 129.0(8) . . ?
C25A C26A C27A 116.6(4) . . ?
C25A C26A C29A 124.4(6) . . ?
C25A C26A C29B 114.2(8) . . ?
C11 C12 H12 118.4 . . ?
C13 C12 C11 123.1(4) . . ?
C13 C12 H12 118.4 . . ?
C26 C25 H25 119.1 . . ?
C24 C25 C26 121.8(5) . . ?
C24 C25 H25 119.1 . . ?
C12A C13A C16A 121.3(5) . . ?
C14A C13A C12A 116.8(4) . . ?
C14A C13A C16A 121.9(4) . . ?
P1 C46 H46 106.2 . . ?
C48 C46 P1 108.3(3) . . ?
C48 C46 H46 106.2 . . ?
C48 C46 C47 111.0(4) . . ?
C47 C46 P1 118.2(3) . . ?
C47 C46 H46 106.2 . . ?
C38A C37A C36A 122.1(4) . . ?
C38A C37A H37A 119.0 . . ?
C36A C37A H37A 119.0 . . ?
C53A C56A H56A 109.5 . . ?
C53A C56A H56B 109.5 . . ?
C53A C56A H56C 109.5 . . ?
H56A C56A H56B 109.5 . . ?
H56A C56A H56C 109.5 . . ?
H56B C56A H56C 109.5 . . ?
P2 C83 H83 108.4 . . ?
C84 C83 P2 110.3(3) . . ?
C84 C83 H83 108.4 . . ?
C85 C83 P2 110.7(3) . . ?
C85 C83 H83 108.4 . . ?
C85 C83 C84 110.6(4) . . ?
H44D C44 H44E 109.5 . . ?
H44D C44 H44F 109.5 . . ?
H44E C44 H44F 109.5 . . ?
C43 C44 H44D 109.5 . . ?
C43 C44 H44E 109.5 . . ?
C43 C44 H44F 109.5 . . ?
C18 C19 H19 119.5 . . ?
C20 C19 C18 121.0(4) . . ?
C20 C19 H19 119.5 . . ?
H56D C56 H56E 109.5 . . ?
H56D C56 H56F 109.5 . . ?
H56E C56 H56F 109.5 . . ?
C53 C56 H56D 109.5 . . ?
C53 C56 H56E 109.5 . . ?
C53 C56 H56F 109.5 . . ?
C72A C69A C66A 107.7(4) . . ?
C71A C69A C66A 112.2(4) . . ?
C71A C69A C72A 106.6(5) . . ?
C70A C69A C66A 112.8(4) . . ?
C70A C69A C72A 108.7(6) . . ?
C70A C69A C71A 108.5(5) . . ?
C54 C53 C56 120.7(4) . . ?
C52 C53 C54 116.6(4) . . ?
C52 C53 C56 122.6(4) . . ?
C23A C24A H24A 118.9 . . ?
C25A C24A C23A 122.2(5) . . ?
C25A C24A H24A 118.9 . . ?
C202 O200 C201 112.4(8) . . ?
C15A C14A C13A 121.7(4) . . ?
C15A C14A H14A 119.1 . . ?
C13A C14A H14A 119.1 . . ?
C26A C25A C24A 121.7(5) . . ?
C26A C25A H25A 119.2 . . ?
C24A C25A H25A 119.2 . . ?
C51 C52 H52 118.3 . . ?
C53 C52 C51 123.4(4) . . ?
C53 C52 H52 118.3 . . ?
C35 C36 C39 120.3(5) . . ?
C37 C36 C35 116.1(5) . . ?
C37 C36 C39 123.6(5) . . ?
C70 C69 C66 111.1(4) . . ?
C70 C69 C72 108.3(5) . . ?
C72 C69 C66 107.8(4) . . ?
C71 C69 C66 111.4(4) . . ?
C71 C69 C70 109.7(5) . . ?
C71 C69 C72 108.4(5) . . ?
C38 C37 H37 119.0 . . ?
C36 C37 C38 121.9(5) . . ?
C36 C37 H37 119.0 . . ?
P1 C43 H43 108.6 . . ?
C44 C43 P1 110.5(3) . . ?
C44 C43 H43 108.6 . . ?
C45 C43 P1 110.8(3) . . ?
C45 C43 C44 109.6(4) . . ?
C45 C43 H43 108.6 . . ?
C64 C65 C66 121.4(4) . . ?
C64 C65 H65 119.3 . . ?
C66 C65 H65 119.3 . . ?
C14 C13 C16 121.5(5) . . ?
C12 C13 C14 116.1(4) . . ?
C12 C13 C16 122.4(5) . . ?
C40A C39A C36A 112.1(5) . . ?
C40A C39A C41A 108.9(6) . . ?
C40A C39A C42A 108.2(6) . . ?
C41A C39A C36A 107.8(4) . . ?
C42A C39A C36A 111.4(4) . . ?
C42A C39A C41A 108.3(6) . . ?
C46 C48 H48D 109.5 . . ?
C46 C48 H48E 109.5 . . ?
C46 C48 H48F 109.5 . . ?
H48D C48 H48E 109.5 . . ?
H48D C48 H48F 109.5 . . ?
H48E C48 H48F 109.5 . . ?
C43A C44A H44A 109.5 . . ?
C43A C44A H44B 109.5 . . ?
C43A C44A H44C 109.5 . . ?
H44A C44A H44B 109.5 . . ?
H44A C44A H44C 109.5 . . ?
H44B C44A H44C 109.5 . . ?
C26 C27 H27 118.8 . . ?
C28 C27 C26 122.4(5) . . ?
C28 C27 H27 118.8 . . ?
C302 O300 C301 111.8(9) . . ?
C23 C28 H28 119.4 . . ?
C27 C28 C23 121.2(5) . . ?
C27 C28 H28 119.4 . . ?
C46A C47A H47A 109.5 . . ?
C46A C47A H47B 109.5 . . ?
C46A C47A H47C 109.5 . . ?
H47A C47A H47B 109.5 . . ?
H47A C47A H47C 109.5 . . ?
H47B C47A H47C 109.5 . . ?
C21 C20 H20 120.0 . . ?
C19 C20 C21 120.0(4) . . ?
C19 C20 H20 120.0 . . ?
C23 C24 H24 119.2 . . ?
C25 C24 C23 121.6(5) . . ?
C25 C24 H24 119.2 . . ?
C83 C84 H84D 109.5 . . ?
C83 C84 H84E 109.5 . . ?
C83 C84 H84F 109.5 . . ?
H84D C84 H84E 109.5 . . ?
H84D C84 H84F 109.5 . . ?
H84E C84 H84F 109.5 . . ?
C26A C29A C31A 106.7(7) . . ?
C32A C29A C26A 116.0(8) . . ?
C32A C29A C31A 105.8(8) . . ?
C30A C29A C26A 108.6(8) . . ?
C30A C29A C32A 109.2(8) . . ?
C30A C29A C31A 110.5(8) . . ?
C43 C45 H45D 109.5 . . ?
C43 C45 H45E 109.5 . . ?
C43 C45 H45F 109.5 . . ?
H45D C45 H45E 109.5 . . ?
H45D C45 H45F 109.5 . . ?
H45E C45 H45F 109.5 . . ?
C13A C16A H16A 109.5 . . ?
C13A C16A H16B 109.5 . . ?
C13A C16A H16C 109.5 . . ?
H16A C16A H16B 109.5 . . ?
H16A C16A H16C 109.5 . . ?
H16B C16A H16C 109.5 . . ?
C43A C45A H45A 109.5 . . ?
C43A C45A H45B 109.5 . . ?
C43A C45A H45C 109.5 . . ?
H45A C45A H45B 109.5 . . ?
H45A C45A H45C 109.5 . . ?
H45B C45A H45C 109.5 . . ?
C79A C80A H80A 109.5 . . ?
C79A C80A H80B 109.5 . . ?
C79A C80A H80C 109.5 . . ?
H80A C80A H80B 109.5 . . ?
H80A C80A H80C 109.5 . . ?
H80B C80A H80C 109.5 . . ?
C36 C39 C40 109.0(6) . . ?
C41 C39 C36 109.2(5) . . ?
C41 C39 C42 109.1(7) . . ?
C41 C39 C40 109.3(7) . . ?
C42 C39 C36 112.6(5) . . ?
C42 C39 C40 107.5(6) . . ?
C26 C29 C31 109.9(5) . . ?
C32 C29 C26 108.7(4) . . ?
C32 C29 C30 108.6(6) . . ?
C32 C29 C31 108.1(6) . . ?
C30 C29 C26 111.5(5) . . ?
C30 C29 C31 110.0(5) . . ?
C69 C70 H70D 109.5 . . ?
C69 C70 H70E 109.5 . . ?
C69 C70 H70F 109.5 . . ?
H70D C70 H70E 109.5 . . ?
H70D C70 H70F 109.5 . . ?
H70E C70 H70F 109.5 . . ?
C79 C82 H82D 109.5 . . ?
C79 C82 H82E 109.5 . . ?
C79 C82 H82F 109.5 . . ?
H82D C82 H82E 109.5 . . ?
H82D C82 H82F 109.5 . . ?
H82E C82 H82F 109.5 . . ?
C83 C85 H85D 109.5 . . ?
C83 C85 H85E 109.5 . . ?
C83 C85 H85F 109.5 . . ?
H85D C85 H85E 109.5 . . ?
H85D C85 H85F 109.5 . . ?
H85E C85 H85F 109.5 . . ?
C79A C81A H81A 109.5 . . ?
C79A C81A H81B 109.5 . . ?
C79A C81A H81C 109.5 . . ?
H81A C81A H81B 109.5 . . ?
H81A C81A H81C 109.5 . . ?
H81B C81A H81C 109.5 . . ?
C46 C47 H47D 109.5 . . ?
C46 C47 H47E 109.5 . . ?
C46 C47 H47F 109.5 . . ?
H47D C47 H47E 109.5 . . ?
H47D C47 H47F 109.5 . . ?
H47E C47 H47F 109.5 . . ?
C102 O100 C101 122.1(9) . . ?
C13 C16 H16D 109.5 . . ?
C13 C16 H16E 109.5 . . ?
C13 C16 H16F 109.5 . . ?
H16D C16 H16E 109.5 . . ?
H16D C16 H16F 109.5 . . ?
H16E C16 H16F 109.5 . . ?
C29 C32 H32G 109.5 . . ?
C29 C32 H32H 109.5 . . ?
C29 C32 H32I 109.5 . . ?
H32G C32 H32H 109.5 . . ?
H32G C32 H32I 109.5 . . ?
H32H C32 H32I 109.5 . . ?
C69 C72 H72D 109.5 . . ?
C69 C72 H72E 109.5 . . ?
C69 C72 H72F 109.5 . . ?
H72D C72 H72E 109.5 . . ?
H72D C72 H72F 109.5 . . ?
H72E C72 H72F 109.5 . . ?
C29 C30 H30G 109.5 . . ?
C29 C30 H30H 109.5 . . ?
C29 C30 H30I 109.5 . . ?
H30G C30 H30H 109.5 . . ?
H30G C30 H30I 109.5 . . ?
H30H C30 H30I 109.5 . . ?
C39A C40A H40A 109.5 . . ?
C39A C40A H40B 109.5 . . ?
C39A C40A H40C 109.5 . . ?
H40A C40A H40B 109.5 . . ?
H40A C40A H40C 109.5 . . ?
H40B C40A H40C 109.5 . . ?
C69 C71 H71D 109.5 . . ?
C69 C71 H71E 109.5 . . ?
C69 C71 H71F 109.5 . . ?
H71D C71 H71E 109.5 . . ?
H71D C71 H71F 109.5 . . ?
H71E C71 H71F 109.5 . . ?
C79 C80 H80D 109.5 . . ?
C79 C80 H80E 109.5 . . ?
C79 C80 H80F 109.5 . . ?
H80D C80 H80E 109.5 . . ?
H80D C80 H80F 109.5 . . ?
H80E C80 H80F 109.5 . . ?
C29 C31 H31G 109.5 . . ?
C29 C31 H31H 109.5 . . ?
C29 C31 H31I 109.5 . . ?
H31G C31 H31H 109.5 . . ?
H31G C31 H31I 109.5 . . ?
H31H C31 H31I 109.5 . . ?
C69A C72A H72A 109.5 . . ?
C69A C72A H72B 109.5 . . ?
C69A C72A H72C 109.5 . . ?
H72A C72A H72B 109.5 . . ?
H72A C72A H72C 109.5 . . ?
H72B C72A H72C 109.5 . . ?
C39 C41 H41D 109.5 . . ?
C39 C41 H41E 109.5 . . ?
C39 C41 H41F 109.5 . . ?
H41D C41 H41E 109.5 . . ?
H41D C41 H41F 109.5 . . ?
H41E C41 H41F 109.5 . . ?
C79 C81 H81D 109.5 . . ?
C79 C81 H81E 109.5 . . ?
C79 C81 H81F 109.5 . . ?
H81D C81 H81E 109.5 . . ?
H81D C81 H81F 109.5 . . ?
H81E C81 H81F 109.5 . . ?
C69A C71A H71A 109.5 . . ?
C69A C71A H71B 109.5 . . ?
C69A C71A H71C 109.5 . . ?
H71A C71A H71B 109.5 . . ?
H71A C71A H71C 109.5 . . ?
H71B C71A H71C 109.5 . . ?
C39A C41A H41A 109.5 . . ?
C39A C41A H41B 109.5 . . ?
C39A C41A H41C 109.5 . . ?
H41A C41A H41B 109.5 . . ?
H41A C41A H41C 109.5 . . ?
H41B C41A H41C 109.5 . . ?
O200 C201 H20B 109.9 . . ?
O200 C201 H20C 109.9 . . ?
O200 C201 C200 109.0(8) . . ?
H20B C201 H20C 108.3 . . ?
C200 C201 H20B 109.9 . . ?
C200 C201 H20C 109.9 . . ?
C39A C42A H42A 109.5 . . ?
C39A C42A H42B 109.5 . . ?
C39A C42A H42C 109.5 . . ?
H42A C42A H42B 109.5 . . ?
H42A C42A H42C 109.5 . . ?
H42B C42A H42C 109.5 . . ?
C69A C70A H70A 109.5 . . ?
C69A C70A H70B 109.5 . . ?
C69A C70A H70C 109.5 . . ?
H70A C70A H70B 109.5 . . ?
H70A C70A H70C 109.5 . . ?
H70B C70A H70C 109.5 . . ?
C39 C42 H42D 109.5 . . ?
C39 C42 H42E 109.5 . . ?
C39 C42 H42F 109.5 . . ?
H42D C42 H42E 109.5 . . ?
H42D C42 H42F 109.5 . . ?
H42E C42 H42F 109.5 . . ?
H10A C103 H10B 109.5 . . ?
H10A C103 H10C 109.5 . . ?
H10B C103 H10C 109.5 . . ?
C102 C103 H10A 109.5 . . ?
C102 C103 H10B 109.5 . . ?
C102 C103 H10C 109.5 . . ?
C39 C40 H40D 109.5 . . ?
C39 C40 H40E 109.5 . . ?
C39 C40 H40F 109.5 . . ?
H40D C40 H40E 109.5 . . ?
H40D C40 H40F 109.5 . . ?
H40E C40 H40F 109.5 . . ?
C201 C200 H20D 109.5 . . ?
C201 C200 H20E 109.5 . . ?
C201 C200 H20F 109.5 . . ?
H20D C200 H20E 109.5 . . ?
H20D C200 H20F 109.5 . . ?
H20E C200 H20F 109.5 . . ?
O300 C301 H30J 109.7 . . ?
O300 C301 H30K 109.7 . . ?
O300 C301 C300 109.9(12) . . ?
H30J C301 H30K 108.2 . . ?
C300 C301 H30J 109.7 . . ?
C300 C301 H30K 109.7 . . ?
O200 C202 H20G 109.9 . . ?
O200 C202 H20H 109.9 . . ?
O200 C202 C203 109.1(10) . . ?
H20G C202 H20H 108.3 . . ?
C203 C202 H20G 109.9 . . ?
C203 C202 H20H 109.9 . . ?
C29A C32A H32A 109.5 . . ?
C29A C32A H32B 109.5 . . ?
C29A C32A H32C 109.5 . . ?
H32A C32A H32B 109.5 . . ?
H32A C32A H32C 109.5 . . ?
H32B C32A H32C 109.5 . . ?
C29A C31A H31A 109.5 . . ?
C29A C31A H31B 109.5 . . ?
C29A C31A H31C 109.5 . . ?
H31A C31A H31B 109.5 . . ?
H31A C31A H31C 109.5 . . ?
H31B C31A H31C 109.5 . . ?
O100 C102 H10D 110.2 . . ?
O100 C102 H10E 110.2 . . ?
C103 C102 O100 107.8(8) . . ?
C103 C102 H10D 110.2 . . ?
C103 C102 H10E 110.2 . . ?
H10D C102 H10E 108.5 . . ?
H10F C100 H10G 109.5 . . ?
H10F C100 H10H 109.5 . . ?
H10G C100 H10H 109.5 . . ?
C101 C100 H10F 109.5 . . ?
C101 C100 H10G 109.5 . . ?
C101 C100 H10H 109.5 . . ?
C29A C30A H30A 109.5 . . ?
C29A C30A H30B 109.5 . . ?
C29A C30A H30C 109.5 . . ?
H30A C30A H30B 109.5 . . ?
H30A C30A H30C 109.5 . . ?
H30B C30A H30C 109.5 . . ?
H30L C303 H30M 109.5 . . ?
H30L C303 H30N 109.5 . . ?
H30M C303 H30N 109.5 . . ?
C302 C303 H30L 109.5 . . ?
C302 C303 H30M 109.5 . . ?
C302 C303 H30N 109.5 . . ?
O300 C302 H30O 109.0 . . ?
O300 C302 H30P 109.0 . . ?
C303 C302 O300 113.1(11) . . ?
C303 C302 H30O 109.0 . . ?
C303 C302 H30P 109.0 . . ?
H30O C302 H30P 107.8 . . ?
C301 C300 H30Q 109.5 . . ?
C301 C300 H30R 109.5 . . ?
C301 C300 H30S 109.5 . . ?
H30Q C300 H30R 109.5 . . ?
H30Q C300 H30S 109.5 . . ?
H30R C300 H30S 109.5 . . ?
O100 C101 H10I 111.0 . . ?
O100 C101 H10J 111.0 . . ?
C100 C101 O100 103.7(11) . . ?
C100 C101 H10I 111.0 . . ?
C100 C101 H10J 111.0 . . ?
H10I C101 H10J 109.0 . . ?
C202 C203 H20I 109.5 . . ?
C202 C203 H20J 109.5 . . ?
C202 C203 H20K 109.5 . . ?
H20I C203 H20J 109.5 . . ?
H20I C203 H20K 109.5 . . ?
H20J C203 H20K 109.5 . . ?
C30B C29B C26A 119.1(13) . . ?
C30B C29B C31B 108.9(13) . . ?
C30B C29B C32B 104.5(12) . . ?
C31B C29B C26A 103.8(12) . . ?
C31B C29B C32B 111.5(14) . . ?
C32B C29B C26A 109.2(11) . . ?
C29B C30B H30D 109.5 . . ?
C29B C30B H30E 109.5 . . ?
C29B C30B H30F 109.5 . . ?
H30D C30B H30E 109.5 . . ?
H30D C30B H30F 109.5 . . ?
H30E C30B H30F 109.5 . . ?
C29B C31B H31D 109.5 . . ?
C29B C31B H31E 109.5 . . ?
C29B C31B H31F 109.5 . . ?
H31D C31B H31E 109.5 . . ?
H31D C31B H31F 109.5 . . ?
H31E C31B H31F 109.5 . . ?
C29B C32B H32D 109.5 . . ?
C29B C32B H32E 109.5 . . ?
C29B C32B H32F 109.5 . . ?
H32D C32B H32E 109.5 . . ?
H32D C32B H32F 109.5 . . ?
H32E C32B H32F 109.5 . . ?

loop_
_geom_bond_atom_site_label_1
_geom_bond_atom_site_label_2
_geom_bond_distance
_geom_bond_site_symmetry_2
_geom_bond_publ_flag
La1A Cl1A 2.6810(11) . ?
La1A P1A 3.2182(12) . ?
La1A P2A 3.2123(11) . ?
La1A N1A 2.433(3) . ?
La1A N2A 2.447(3) . ?
La1A C57A 3.114(4) . ?
La1A C17A 3.139(4) . ?
La1 Cl1 2.6728(12) . ?
La1 P1 3.2253(12) . ?
La1 P2 3.1981(11) . ?
La1 N1 2.427(3) . ?
La1 N2 2.445(3) . ?
La1 C57 3.124(4) . ?
P1A C11A 1.815(4) . ?
P1A C46A 1.861(5) . ?
P1A C43A 1.871(5) . ?
P2A C86A 1.874(4) . ?
P2A C83A 1.864(4) . ?
P2A C51A 1.819(4) . ?
P1 C11 1.822(4) . ?
P1 C46 1.868(4) . ?
P1 C43 1.858(5) . ?
P2 C86 1.860(4) . ?
P2 C51 1.813(4) . ?
P2 C83 1.844(5) . ?
N1A C17A 1.423(5) . ?
N1A C10A 1.406(5) . ?
N1 C17 1.434(5) . ?
N1 C10 1.391(5) . ?
N2 C57 1.426(5) . ?
N2 C50 1.396(5) . ?
N2A C57A 1.413(5) . ?
N2A C50A 1.385(5) . ?
C62A C73A 1.503(5) . ?
C62A C57A 1.418(5) . ?
C62A C61A 1.399(6) . ?
C73A C78A 1.399(6) . ?
C73A C74A 1.386(6) . ?
C18A C17A 1.418(6) . ?
C18A C23A 1.495(6) . ?
C18A C19A 1.393(6) . ?
C33A C22A 1.494(6) . ?
C33A C38A 1.405(6) . ?
C33A C34A 1.384(6) . ?
C57A C58A 1.423(5) . ?
C62 C57 1.416(6) . ?
C62 C73 1.500(6) . ?
C62 C61 1.402(6) . ?
C57 C58 1.417(6) . ?
C17A C22A 1.421(6) . ?
C73 C74 1.384(6) . ?
C73 C78 1.400(6) . ?
C55 H55 0.9500 . ?
C55 C50 1.419(6) . ?
C55 C54 1.376(6) . ?
C22A C21A 1.391(6) . ?
C21A H21A 0.9500 . ?
C21A C20A 1.387(6) . ?
C11A C10A 1.408(6) . ?
C11A C12A 1.397(6) . ?
C60A H60A 0.9500 . ?
C60A C61A 1.379(6) . ?
C60A C59A 1.367(6) . ?
C74 H74 0.9500 . ?
C74 C75 1.390(6) . ?
C61 H61 0.9500 . ?
C61 C60 1.372(6) . ?
C10A C15A 1.406(6) . ?
C78A H78A 0.9500 . ?
C78A C77A 1.382(6) . ?
C50A C55A 1.421(6) . ?
C50A C51A 1.413(6) . ?
C58 C59 1.402(5) . ?
C58 C63 1.492(6) . ?
C59 H59 0.9500 . ?
C59 C60 1.377(6) . ?
C50 C51 1.409(6) . ?
C23A C28A 1.397(6) . ?
C23A C24A 1.391(6) . ?
C60 H60 0.9500 . ?
C86A H86A 1.0000 . ?
C86A C87A 1.524(6) . ?
C86A C88A 1.531(6) . ?
C76A C77A 1.396(6) . ?
C76A C75A 1.383(6) . ?
C76A C79A 1.528(6) . ?
C77A H77A 0.9500 . ?
C63A C68A 1.395(6) . ?
C63A C58A 1.488(6) . ?
C63A C64A 1.386(6) . ?
C33 C22 1.491(6) . ?
C33 C34 1.391(6) . ?
C33 C38 1.393(6) . ?
C63 C64 1.392(6) . ?
C63 C68 1.391(6) . ?
C55A H55A 0.9500 . ?
C55A C54A 1.375(6) . ?
C68A H68A 0.9500 . ?
C68A C67A 1.387(6) . ?
C83A H83A 1.0000 . ?
C83A C84A 1.517(6) . ?
C83A C85A 1.528(6) . ?
C17 C22 1.422(6) . ?
C17 C18 1.411(6) . ?
C58A C59A 1.401(6) . ?
C61A H61A 0.9500 . ?
C59A H59A 0.9500 . ?
C76 C77 1.390(6) . ?
C76 C75 1.371(6) . ?
C76 C79 1.537(6) . ?
C46A H46A 1.0000 . ?
C46A C48A 1.526(6) . ?
C46A C47A 1.528(6) . ?
C38A H38A 0.9500 . ?
C38A C37A 1.380(6) . ?
C82A H82A 0.9800 . ?
C82A H82B 0.9800 . ?
C82A H82C 0.9800 . ?
C82A C79A 1.527(6) . ?
C15 H15 0.9500 . ?
C15 C10 1.412(6) . ?
C15 C14 1.373(6) . ?
C64A H64A 0.9500 . ?
C64A C65A 1.385(6) . ?
C10 C11 1.407(6) . ?
C66A C65A 1.386(6) . ?
C66A C67A 1.386(6) . ?
C66A C69A 1.523(6) . ?
C87A H87A 0.9800 . ?
C87A H87B 0.9800 . ?
C87A H87C 0.9800 . ?
C64 H64 0.9500 . ?
C64 C65 1.385(6) . ?
C19A H19A 0.9500 . ?
C19A C20A 1.383(6) . ?
C84A H84A 0.9800 . ?
C84A H84B 0.9800 . ?
C84A H84C 0.9800 . ?
C65A H65A 0.9500 . ?
C28A H28A 0.9500 . ?
C28A C27A 1.385(7) . ?
C67 H67 0.9500 . ?
C67 C68 1.381(6) . ?
C67 C66 1.392(6) . ?
C86 H86 1.0000 . ?
C86 C88 1.531(6) . ?
C86 C87 1.523(6) . ?
C77 H77 0.9500 . ?
C77 C78 1.376(6) . ?
C51A C52A 1.396(6) . ?
C51 C52 1.402(6) . ?
C75A H75A 0.9500 . ?
C75A C74A 1.380(6) . ?
C20A H20A 0.9500 . ?
C78 H78 0.9500 . ?
C68 H68 0.9500 . ?
C34A H34A 0.9500 . ?
C34A C35A 1.374(6) . ?
C22 C21 1.397(6) . ?
C75 H75 0.9500 . ?
C54A H54A 0.9500 . ?
C54A C53A 1.401(6) . ?
C88A H88A 0.9800 . ?
C88A H88B 0.9800 . ?
C88A H88C 0.9800 . ?
C54 H54 0.9500 . ?
C54 C53 1.390(6) . ?
C35 H35 0.9500 . ?
C35 C34 1.371(6) . ?
C35 C36 1.395(6) . ?
C34 H34 0.9500 . ?
C48A H48A 0.9800 . ?
C48A H48B 0.9800 . ?
C48A H48C 0.9800 . ?
C88 H88D 0.9800 . ?
C88 H88E 0.9800 . ?
C88 H88F 0.9800 . ?
C53A C52A 1.386(6) . ?
C53A C56A 1.521(6) . ?
C87 H87D 0.9800 . ?
C87 H87E 0.9800 . ?
C87 H87F 0.9800 . ?
C27A H27A 0.9500 . ?
C27A C26A 1.383(7) . ?
C43A H43A 1.0000 . ?
C43A C44A 1.531(7) . ?
C43A C45A 1.515(7) . ?
C74A H74A 0.9500 . ?
C15A H15A 0.9500 . ?
C15A C14A 1.377(6) . ?
C38 H38 0.9500 . ?
C38 C37 1.390(7) . ?
C66 C69 1.539(6) . ?
C66 C65 1.393(6) . ?
C12A H12A 0.9500 . ?
C12A C13A 1.385(6) . ?
C21 H21 0.9500 . ?
C21 C20 1.386(7) . ?
C85A H85A 0.9800 . ?
C85A H85B 0.9800 . ?
C85A H85C 0.9800 . ?
C52A H52A 0.9500 . ?
C18 C23 1.486(6) . ?
C18 C19 1.405(6) . ?
C23 C28 1.405(6) . ?
C23 C24 1.390(7) . ?
C14 H14 0.9500 . ?
C14 C13 1.385(7) . ?
C79A C80A 1.547(7) . ?
C79A C81A 1.537(7) . ?
C36A C35A 1.386(6) . ?
C36A C37A 1.390(6) . ?
C36A C39A 1.533(6) . ?
C11 C12 1.403(6) . ?
C26 C25 1.390(7) . ?
C26 C27 1.393(7) . ?
C26 C29 1.537(7) . ?
C79 C82 1.522(7) . ?
C79 C80 1.518(7) . ?
C79 C81 1.524(8) . ?
C67A H67A 0.9500 . ?
C35A H35A 0.9500 . ?
C26A C25A 1.380(7) . ?
C26A C29A 1.534(9) . ?
C26A C29B 1.545(13) . ?
C12 H12 0.9500 . ?
C12 C13 1.385(6) . ?
C25 H25 0.9500 . ?
C25 C24 1.386(7) . ?
C13A C14A 1.384(7) . ?
C13A C16A 1.515(7) . ?
C46 H46 1.0000 . ?
C46 C48 1.524(7) . ?
C46 C47 1.531(6) . ?
C37A H37A 0.9500 . ?
C56A H56A 0.9800 . ?
C56A H56B 0.9800 . ?
C56A H56C 0.9800 . ?
C83 H83 1.0000 . ?
C83 C84 1.537(7) . ?
C83 C85 1.530(7) . ?
C44 H44D 0.9800 . ?
C44 H44E 0.9800 . ?
C44 H44F 0.9800 . ?
C44 C43 1.528(7) . ?
C19 H19 0.9500 . ?
C19 C20 1.374(7) . ?
C56 H56D 0.9800 . ?
C56 H56E 0.9800 . ?
C56 H56F 0.9800 . ?
C56 C53 1.511(6) . ?
C69A C72A 1.523(7) . ?
C69A C71A 1.513(7) . ?
C69A C70A 1.510(8) . ?
C53 C52 1.385(6) . ?
C24A H24A 0.9500 . ?
C24A C25A 1.385(6) . ?
O200 C201 1.415(9) . ?
O200 C202 1.415(11) . ?
C14A H14A 0.9500 . ?
C25A H25A 0.9500 . ?
C52 H52 0.9500 . ?
C36 C37 1.383(7) . ?
C36 C39 1.528(7) . ?
C69 C70 1.521(7) . ?
C69 C72 1.530(7) . ?
C69 C71 1.517(7) . ?
C37 H37 0.9500 . ?
C43 H43 1.0000 . ?
C43 C45 1.527(6) . ?
C65 H65 0.9500 . ?
C13 C16 1.508(7) . ?
C39A C40A 1.513(8) . ?
C39A C41A 1.531(8) . ?
C39A C42A 1.522(8) . ?
C48 H48D 0.9800 . ?
C48 H48E 0.9800 . ?
C48 H48F 0.9800 . ?
C44A H44A 0.9800 . ?
C44A H44B 0.9800 . ?
C44A H44C 0.9800 . ?
C27 H27 0.9500 . ?
C27 C28 1.374(7) . ?
O300 C301 1.426(13) . ?
O300 C302 1.413(13) . ?
C28 H28 0.9500 . ?
C47A H47A 0.9800 . ?
C47A H47B 0.9800 . ?
C47A H47C 0.9800 . ?
C20 H20 0.9500 . ?
C24 H24 0.9500 . ?
C84 H84D 0.9800 . ?
C84 H84E 0.9800 . ?
C84 H84F 0.9800 . ?
C29A C32A 1.520(12) . ?
C29A C31A 1.557(11) . ?
C29A C30A 1.505(13) . ?
C45 H45D 0.9800 . ?
C45 H45E 0.9800 . ?
C45 H45F 0.9800 . ?
C16A H16A 0.9800 . ?
C16A H16B 0.9800 . ?
C16A H16C 0.9800 . ?
C45A H45A 0.9800 . ?
C45A H45B 0.9800 . ?
C45A H45C 0.9800 . ?
C80A H80A 0.9800 . ?
C80A H80B 0.9800 . ?
C80A H80C 0.9800 . ?
C39 C41 1.507(9) . ?
C39 C42 1.509(8) . ?
C39 C40 1.540(10) . ?
C29 C32 1.532(8) . ?
C29 C30 1.533(9) . ?
C29 C31 1.545(8) . ?
C70 H70D 0.9800 . ?
C70 H70E 0.9800 . ?
C70 H70F 0.9800 . ?
C82 H82D 0.9800 . ?
C82 H82E 0.9800 . ?
C82 H82F 0.9800 . ?
C85 H85D 0.9800 . ?
C85 H85E 0.9800 . ?
C85 H85F 0.9800 . ?
C81A H81A 0.9800 . ?
C81A H81B 0.9800 . ?
C81A H81C 0.9800 . ?
C47 H47D 0.9800 . ?
C47 H47E 0.9800 . ?
C47 H47F 0.9800 . ?
O100 C102 1.561(13) . ?
O100 C101 1.690(15) . ?
C16 H16D 0.9800 . ?
C16 H16E 0.9800 . ?
C16 H16F 0.9800 . ?
C32 H32G 0.9800 . ?
C32 H32H 0.9800 . ?
C32 H32I 0.9800 . ?
C72 H72D 0.9800 . ?
C72 H72E 0.9800 . ?
C72 H72F 0.9800 . ?
C30 H30G 0.9800 . ?
C30 H30H 0.9800 . ?
C30 H30I 0.9800 . ?
C40A H40A 0.9800 . ?
C40A H40B 0.9800 . ?
C40A H40C 0.9800 . ?
C71 H71D 0.9800 . ?
C71 H71E 0.9800 . ?
C71 H71F 0.9800 . ?
C80 H80D 0.9800 . ?
C80 H80E 0.9800 . ?
C80 H80F 0.9800 . ?
C31 H31G 0.9800 . ?
C31 H31H 0.9800 . ?
C31 H31I 0.9800 . ?
C72A H72A 0.9800 . ?
C72A H72B 0.9800 . ?
C72A H72C 0.9800 . ?
C41 H41D 0.9800 . ?
C41 H41E 0.9800 . ?
C41 H41F 0.9800 . ?
C81 H81D 0.9800 . ?
C81 H81E 0.9800 . ?
C81 H81F 0.9800 . ?
C71A H71A 0.9800 . ?
C71A H71B 0.9800 . ?
C71A H71C 0.9800 . ?
C41A H41A 0.9800 . ?
C41A H41B 0.9800 . ?
C41A H41C 0.9800 . ?
C201 H20B 0.9900 . ?
C201 H20C 0.9900 . ?
C201 C200 1.486(12) . ?
C42A H42A 0.9800 . ?
C42A H42B 0.9800 . ?
C42A H42C 0.9800 . ?
C70A H70A 0.9800 . ?
C70A H70B 0.9800 . ?
C70A H70C 0.9800 . ?
C42 H42D 0.9800 . ?
C42 H42E 0.9800 . ?
C42 H42F 0.9800 . ?
C103 H10A 0.9800 . ?
C103 H10B 0.9800 . ?
C103 H10C 0.9800 . ?
C103 C102 1.483(13) . ?
C40 H40D 0.9800 . ?
C40 H40E 0.9800 . ?
C40 H40F 0.9800 . ?
C200 H20D 0.9800 . ?
C200 H20E 0.9800 . ?
C200 H20F 0.9800 . ?
C301 H30J 0.9900 . ?
C301 H30K 0.9900 . ?
C301 C300 1.427(14) . ?
C202 H20G 0.9900 . ?
C202 H20H 0.9900 . ?
C202 C203 1.481(13) . ?
C32A H32A 0.9800 . ?
C32A H32B 0.9800 . ?
C32A H32C 0.9800 . ?
C31A H31A 0.9800 . ?
C31A H31B 0.9800 . ?
C31A H31C 0.9800 . ?
C102 H10D 0.9900 . ?
C102 H10E 0.9900 . ?
C100 H10F 0.9800 . ?
C100 H10G 0.9800 . ?
C100 H10H 0.9800 . ?
C100 C101 1.436(17) . ?
C30A H30A 0.9800 . ?
C30A H30B 0.9800 . ?
C30A H30C 0.9800 . ?
C303 H30L 0.9800 . ?
C303 H30M 0.9800 . ?
C303 H30N 0.9800 . ?
C303 C302 1.392(14) . ?
C302 H30O 0.9900 . ?
C302 H30P 0.9900 . ?
C300 H30Q 0.9800 . ?
C300 H30R 0.9800 . ?
C300 H30S 0.9800 . ?
C101 H10I 0.9900 . ?
C101 H10J 0.9900 . ?
C203 H20I 0.9800 . ?
C203 H20J 0.9800 . ?
C203 H20K 0.9800 . ?
C29B C30B 1.482(17) . ?
C29B C31B 1.528(16) . ?
C29B C32B 1.537(17) . ?
C30B H30D 0.9800 . ?
C30B H30E 0.9800 . ?
C30B H30F 0.9800 . ?
C31B H31D 0.9800 . ?
C31B H31E 0.9800 . ?
C31B H31F 0.9800 . ?
C32B H32D 0.9800 . ?
C32B H32E 0.9800 . ?
C32B H32F 0.9800 . ?

loop_
_geom_torsion_atom_site_label_1
_geom_torsion_atom_site_label_2
_geom_torsion_atom_site_label_3
_geom_torsion_atom_site_label_4
_geom_torsion
_geom_torsion_site_symmetry_1
_geom_torsion_site_symmetry_2
_geom_torsion_site_symmetry_3
_geom_torsion_site_symmetry_4
_geom_torsion_publ_flag
La1A P1A C11A C10A 9.5(4) . . . . ?
La1A P1A C11A C12A -167.4(4) . . . . ?
La1A P1A C46A C48A -73.8(4) . . . . ?
La1A P1A C46A C47A 48.2(4) . . . . ?
La1A P1A C43A C44A -55.5(4) . . . . ?
La1A P1A C43A C45A 177.8(3) . . . . ?
La1A P2A C86A C87A -52.9(4) . . . . ?
La1A P2A C86A C88A -179.1(3) . . . . ?
La1A P2A C83A C84A -71.7(3) . . . . ?
La1A P2A C83A C85A 50.9(4) . . . . ?
La1A P2A C51A C50A 11.1(3) . . . . ?
La1A P2A C51A C52A -166.5(3) . . . . ?
La1A N1A C17A C18A -63.3(4) . . . . ?
La1A N1A C17A C22A 116.3(4) . . . . ?
La1A N1A C10A C11A -11.0(6) . . . . ?
La1A N1A C10A C15A 164.1(3) . . . . ?
La1A N2A C57A C62A -61.9(4) . . . . ?
La1A N2A C57A C58A 115.8(4) . . . . ?
La1A N2A C50A C55A 161.6(3) . . . . ?
La1A N2A C50A C51A -13.1(6) . . . . ?
La1A C57A C58A C63A 67.6(5) . . . . ?
La1A C57A C58A C59A -113.9(4) . . . . ?
La1A C17A C22A C33A 65.3(5) . . . . ?
La1A C17A C22A C21A -116.9(4) . . . . ?
La1 P1 C11 C10 4.1(4) . . . . ?
La1 P1 C11 C12 -175.5(4) . . . . ?
La1 P1 C46 C48 -60.5(4) . . . . ?
La1 P1 C46 C47 172.2(3) . . . . ?
La1 P1 C43 C44 46.9(4) . . . . ?
La1 P1 C43 C45 -74.8(4) . . . . ?
La1 P2 C86 C88 179.9(3) . . . . ?
La1 P2 C86 C87 -54.9(4) . . . . ?
La1 P2 C51 C50 10.1(3) . . . . ?
La1 P2 C51 C52 -166.6(4) . . . . ?
La1 P2 C83 C84 -70.9(4) . . . . ?
La1 P2 C83 C85 51.9(4) . . . . ?
La1 N1 C17 C22 113.6(4) . . . . ?
La1 N1 C17 C18 -67.3(4) . . . . ?
La1 N1 C10 C15 171.0(3) . . . . ?
La1 N1 C10 C11 -5.7(7) . . . . ?
La1 N2 C57 C62 -61.3(4) . . . . ?
La1 N2 C57 C58 117.5(3) . . . . ?
La1 N2 C50 C55 163.2(3) . . . . ?
La1 N2 C50 C51 -12.4(6) . . . . ?
La1 C57 C58 C59 -114.5(4) . . . . ?
La1 C57 C58 C63 67.9(5) . . . . ?
P1A C11A C10A N1A -3.3(6) . . . . ?
P1A C11A C10A C15A -178.8(3) . . . . ?
P1A C11A C12A C13A 178.7(4) . . . . ?
P2A C51A C52A C53A 178.6(3) . . . . ?
P1 C11 C12 C13 -179.9(4) . . . . ?
P2 C51 C52 C53 177.6(4) . . . . ?
N1A C17A C22A C33A 5.2(6) . . . . ?
N1A C17A C22A C21A -177.0(4) . . . . ?
N1A C10A C15A C14A -174.5(4) . . . . ?
N1 C17 C22 C33 3.6(6) . . . . ?
N1 C17 C22 C21 -178.8(4) . . . . ?
N1 C17 C18 C23 -6.6(6) . . . . ?
N1 C17 C18 C19 178.8(4) . . . . ?
N1 C10 C11 P1 -1.1(6) . . . . ?
N1 C10 C11 C12 178.5(4) . . . . ?
N2 C57 C58 C59 -176.5(4) . . . . ?
N2 C57 C58 C63 5.9(6) . . . . ?
N2 C50 C51 P2 -3.2(5) . . . . ?
N2 C50 C51 C52 173.6(4) . . . . ?
N2A C57A C58A C63A 5.0(6) . . . . ?
N2A C57A C58A C59A -176.4(4) . . . . ?
N2A C50A C55A C54A -173.5(4) . . . . ?
N2A C50A C51A P2A -3.7(5) . . . . ?
N2A C50A C51A C52A 173.9(4) . . . . ?
C62A C73A C78A C77A -172.8(4) . . . . ?
C62A C73A C74A C75A 172.2(4) . . . . ?
C62A C57A C58A C63A -177.2(4) . . . . ?
C62A C57A C58A C59A 1.3(6) . . . . ?
C73A C62A C57A La1A -50.9(4) . . . . ?
C73A C62A C57A N2A -8.7(6) . . . . ?
C73A C62A C57A C58A 173.5(4) . . . . ?
C73A C62A C61A C60A -173.5(4) . . . . ?
C73A C78A C77A C76A 0.8(6) . . . . ?
C18A C17A C22A C33A -175.2(4) . . . . ?
C18A C17A C22A C21A 2.7(6) . . . . ?
C18A C23A C28A C27A -171.8(4) . . . . ?
C18A C23A C24A C25A 171.7(4) . . . . ?
C18A C19A C20A C21A 0.7(7) . . . . ?
C33A C22A C21A C20A 177.1(4) . . . . ?
C33A C38A C37A C36A 0.2(8) . . . . ?
C33A C34A C35A C36A -1.0(8) . . . . ?
C57A N2A C50A C55A 0.4(5) . . . . ?
C57A N2A C50A C51A -174.3(3) . . . . ?
C57A C62A C73A C78A -47.1(6) . . . . ?
C57A C62A C73A C74A 140.6(4) . . . . ?
C57A C62A C61A C60A 2.0(6) . . . . ?
C57A C58A C59A C60A -0.9(6) . . . . ?
C62 C57 C58 C59 2.3(6) . . . . ?
C62 C57 C58 C63 -175.3(4) . . . . ?
C62 C73 C74 C75 171.9(4) . . . . ?
C62 C73 C78 C77 -172.0(4) . . . . ?
C62 C61 C60 C59 -0.3(6) . . . . ?
C57 N2 C50 C55 1.2(5) . . . . ?
C57 N2 C50 C51 -174.4(4) . . . . ?
C57 C62 C73 C74 140.6(4) . . . . ?
C57 C62 C73 C78 -47.5(6) . . . . ?
C57 C62 C61 C60 2.1(6) . . . . ?
C57 C58 C59 C60 -0.6(6) . . . . ?
C57 C58 C63 C64 143.8(4) . . . . ?
C57 C58 C63 C68 -41.0(6) . . . . ?
C17A N1A C10A C11A -174.8(4) . . . . ?
C17A N1A C10A C15A 0.3(6) . . . . ?
C17A C18A C23A C28A -47.4(6) . . . . ?
C17A C18A C23A C24A 141.5(4) . . . . ?
C17A C18A C19A C20A 1.2(7) . . . . ?
C17A C22A C21A C20A -0.8(7) . . . . ?
C73 C62 C57 La1 -51.9(4) . . . . ?
C73 C62 C57 N2 -10.2(6) . . . . ?
C73 C62 C57 C58 170.9(4) . . . . ?
C73 C62 C61 C60 -172.2(4) . . . . ?
C73 C74 C75 C76 0.1(7) . . . . ?
C55 C50 C51 P2 -179.1(3) . . . . ?
C55 C50 C51 C52 -2.3(6) . . . . ?
C55 C54 C53 C56 179.3(5) . . . . ?
C55 C54 C53 C52 -0.6(7) . . . . ?
C22A C33A C38A C37A 172.8(4) . . . . ?
C22A C33A C34A C35A -172.2(4) . . . . ?
C22A C21A C20A C19A -0.8(7) . . . . ?
C11A P1A C46A C48A 177.5(4) . . . . ?
C11A P1A C46A C47A -60.5(4) . . . . ?
C11A P1A C43A C44A 54.9(4) . . . . ?
C11A P1A C43A C45A -71.7(4) . . . . ?
C11A C10A C15A C14A 0.9(7) . . . . ?
C11A C12A C13A C14A -0.6(8) . . . . ?
C11A C12A C13A C16A -179.9(5) . . . . ?
C74 C73 C78 C77 0.2(6) . . . . ?
C61 C62 C57 La1 134.2(3) . . . . ?
C61 C62 C57 N2 175.8(3) . . . . ?
C61 C62 C57 C58 -3.1(6) . . . . ?
C61 C62 C73 C74 -45.3(5) . . . . ?
C61 C62 C73 C78 126.5(4) . . . . ?
C10A N1A C17A La1A 168.6(4) . . . . ?
C10A N1A C17A C18A 105.3(4) . . . . ?
C10A N1A C17A C22A -75.1(5) . . . . ?
C10A C11A C12A C13A 1.8(7) . . . . ?
C10A C15A C14A C13A 0.3(8) . . . . ?
C78A C73A C74A C75A -0.5(6) . . . . ?
C50A N2A C57A La1A 167.0(4) . . . . ?
C50A N2A C57A C62A 105.1(4) . . . . ?
C50A N2A C57A C58A -77.2(5) . . . . ?
C50A C55A C54A C53A -1.6(7) . . . . ?
C50A C51A C52A C53A 1.1(7) . . . . ?
C58 C59 C60 C61 -0.4(7) . . . . ?
C58 C63 C64 C65 172.2(4) . . . . ?
C58 C63 C68 C67 -171.8(4) . . . . ?
C59 C58 C63 C64 -33.8(6) . . . . ?
C59 C58 C63 C68 141.4(4) . . . . ?
C50 N2 C57 La1 167.6(4) . . . . ?
C50 N2 C57 C62 106.3(4) . . . . ?
C50 N2 C57 C58 -74.8(5) . . . . ?
C50 C55 C54 C53 -0.7(7) . . . . ?
C50 C51 C52 C53 1.0(7) . . . . ?
C23A C18A C17A La1A -50.0(4) . . . . ?
C23A C18A C17A N1A -8.2(6) . . . . ?
C23A C18A C17A C22A 172.1(4) . . . . ?
C23A C18A C19A C20A -174.0(4) . . . . ?
C23A C28A C27A C26A 0.0(8) . . . . ?
C23A C24A C25A C26A 0.5(7) . . . . ?
C86A P2A C83A C84A 71.5(4) . . . . ?
C86A P2A C83A C85A -165.9(3) . . . . ?
C86A P2A C51A C50A -115.7(3) . . . . ?
C86A P2A C51A C52A 66.8(4) . . . . ?
C76A C75A C74A C73A 0.8(6) . . . . ?
C77A C76A C75A C74A -0.3(6) . . . . ?
C77A C76A C79A C82A -173.2(4) . . . . ?
C77A C76A C79A C80A 67.8(5) . . . . ?
C77A C76A C79A C81A -53.4(6) . . . . ?
C63A C68A C67A C66A 1.1(8) . . . . ?
C63A C58A C59A C60A 177.7(4) . . . . ?
C63A C64A C65A C66A -0.9(7) . . . . ?
C33 C22 C21 C20 176.1(4) . . . . ?
C33 C38 C37 C36 0.2(8) . . . . ?
C63 C58 C59 C60 177.2(4) . . . . ?
C63 C64 C65 C66 0.0(8) . . . . ?
C55A C50A C51A P2A -178.8(3) . . . . ?
C55A C50A C51A C52A -1.2(6) . . . . ?
C55A C54A C53A C52A 1.4(7) . . . . ?
C55A C54A C53A C56A 179.6(4) . . . . ?
C68A C63A C58A C57A 146.5(4) . . . . ?
C68A C63A C58A C59A -32.1(6) . . . . ?
C68A C63A C64A C65A 3.4(6) . . . . ?
C83A P2A C86A C87A 164.7(3) . . . . ?
C83A P2A C86A C88A 38.5(4) . . . . ?
C83A P2A C51A C50A 135.4(3) . . . . ?
C83A P2A C51A C52A -42.2(4) . . . . ?
C17 N1 C10 C15 -2.1(6) . . . . ?
C17 N1 C10 C11 -178.8(4) . . . . ?
C17 C22 C21 C20 -1.6(7) . . . . ?
C17 C18 C23 C28 -47.9(6) . . . . ?
C17 C18 C23 C24 138.5(5) . . . . ?
C17 C18 C19 C20 1.4(7) . . . . ?
C58A C63A C68A C67A 171.3(4) . . . . ?
C58A C63A C64A C65A -171.2(4) . . . . ?
C61A C62A C73A C78A 128.3(4) . . . . ?
C61A C62A C73A C74A -44.0(5) . . . . ?
C61A C62A C57A La1A 133.8(4) . . . . ?
C61A C62A C57A N2A 176.0(4) . . . . ?
C61A C62A C57A C58A -1.8(6) . . . . ?
C61A C60A C59A C58A 1.0(7) . . . . ?
C59A C60A C61A C62A -1.6(7) . . . . ?
C76 C77 C78 C73 0.0(7) . . . . ?
C46A P1A C11A C10A 134.2(4) . . . . ?
C46A P1A C11A C12A -42.7(4) . . . . ?
C46A P1A C43A C44A 161.8(3) . . . . ?
C46A P1A C43A C45A 35.1(4) . . . . ?
C38A C33A C22A C17A 140.2(4) . . . . ?
C38A C33A C22A C21A -37.7(6) . . . . ?
C38A C33A C34A C35A 4.1(7) . . . . ?
C15 C10 C11 P1 -178.0(3) . . . . ?
C15 C10 C11 C12 1.6(7) . . . . ?
C15 C14 C13 C12 2.3(8) . . . . ?
C15 C14 C13 C16 -179.4(6) . . . . ?
C64A C63A C68A C67A -3.5(7) . . . . ?
C64A C63A C58A C57A -39.1(6) . . . . ?
C64A C63A C58A C59A 142.3(4) . . . . ?
C10 N1 C17 C22 -71.2(5) . . . . ?
C10 N1 C17 C18 108.0(4) . . . . ?
C10 C15 C14 C13 -0.2(8) . . . . ?
C10 C11 C12 C13 0.5(8) . . . . ?
C64 C63 C68 C67 3.5(6) . . . . ?
C19A C18A C17A La1A 135.1(4) . . . . ?
C19A C18A C17A N1A 176.8(4) . . . . ?
C19A C18A C17A C22A -2.8(6) . . . . ?
C19A C18A C23A C28A 127.7(5) . . . . ?
C19A C18A C23A C24A -43.4(6) . . . . ?
C65A C66A C67A C68A 1.5(7) . . . . ?
C65A C66A C69A C72A -93.9(6) . . . . ?
C65A C66A C69A C71A 149.0(5) . . . . ?
C65A C66A C69A C70A 26.1(7) . . . . ?
C28A C23A C24A C25A 0.0(6) . . . . ?
C28A C27A C26A C25A 0.4(7) . . . . ?
C28A C27A C26A C29A -177.6(6) . . . . ?
C28A C27A C26A C29B 174.9(8) . . . . ?
C67 C66 C69 C70 145.7(5) . . . . ?
C67 C66 C69 C72 -95.7(5) . . . . ?
C67 C66 C69 C71 23.1(7) . . . . ?
C67 C66 C65 C64 3.0(7) . . . . ?
C86 P2 C51 C50 -115.1(3) . . . . ?
C86 P2 C51 C52 68.2(4) . . . . ?
C86 P2 C83 C84 69.2(4) . . . . ?
C86 P2 C83 C85 -168.0(4) . . . . ?
C77 C76 C75 C74 0.2(6) . . . . ?
C77 C76 C79 C82 -168.0(5) . . . . ?
C77 C76 C79 C80 72.2(6) . . . . ?
C77 C76 C79 C81 -48.1(7) . . . . ?
C51A P2A C86A C87A 57.8(3) . . . . ?
C51A P2A C86A C88A -68.4(4) . . . . ?
C51A P2A C83A C84A 179.2(3) . . . . ?
C51A P2A C83A C85A -58.2(4) . . . . ?
C51A C50A C55A C54A 1.4(6) . . . . ?
C51 P2 C86 C88 -68.8(4) . . . . ?
C51 P2 C86 C87 56.4(4) . . . . ?
C51 P2 C83 C84 178.1(3) . . . . ?
C51 P2 C83 C85 -59.1(4) . . . . ?
C75A C76A C77A C78A -0.5(6) . . . . ?
C75A C76A C79A C82A 8.8(6) . . . . ?
C75A C76A C79A C80A -110.2(5) . . . . ?
C75A C76A C79A C81A 128.7(5) . . . . ?
C78 C73 C74 C75 -0.3(6) . . . . ?
C68 C63 C64 C65 -3.3(7) . . . . ?
C68 C67 C66 C69 172.3(4) . . . . ?
C68 C67 C66 C65 -2.7(7) . . . . ?
C34A C33A C22A C17A -43.5(7) . . . . ?
C34A C33A C22A C21A 138.6(5) . . . . ?
C34A C33A C38A C37A -3.7(7) . . . . ?
C22 C33 C34 C35 -175.7(4) . . . . ?
C22 C33 C38 C37 175.6(5) . . . . ?
C22 C17 C18 C23 172.5(4) . . . . ?
C22 C17 C18 C19 -2.0(6) . . . . ?
C22 C21 C20 C19 1.1(7) . . . . ?
C75 C76 C77 C78 -0.3(6) . . . . ?
C75 C76 C79 C82 13.7(6) . . . . ?
C75 C76 C79 C80 -106.1(6) . . . . ?
C75 C76 C79 C81 133.6(6) . . . . ?
C54A C53A C52A C51A -1.2(7) . . . . ?
C54 C55 C50 N2 -173.6(4) . . . . ?
C54 C55 C50 C51 2.2(6) . . . . ?
C54 C53 C52 C51 0.5(7) . . . . ?
C35 C36 C37 C38 2.2(8) . . . . ?
C35 C36 C39 C41 -65.6(7) . . . . ?
C35 C36 C39 C42 173.0(7) . . . . ?
C35 C36 C39 C40 53.8(7) . . . . ?
C34 C33 C22 C17 -38.5(7) . . . . ?
C34 C33 C22 C21 143.8(5) . . . . ?
C34 C33 C38 C37 -2.5(7) . . . . ?
C34 C35 C36 C37 -2.3(7) . . . . ?
C34 C35 C36 C39 175.3(5) . . . . ?
C27A C26A C25A C24A -0.7(7) . . . . ?
C27A C26A C29A C32A 5.4(11) . . . . ?
C27A C26A C29A C31A 122.9(7) . . . . ?
C27A C26A C29A C30A -118.0(8) . . . . ?
C27A C26A C29B C30B 178.7(10) . . . . ?
C27A C26A C29B C31B 57.5(15) . . . . ?
C27A C26A C29B C32B -61.5(15) . . . . ?
C43A P1A C11A C10A -117.2(4) . . . . ?
C43A P1A C11A C12A 65.9(4) . . . . ?
C43A P1A C46A C48A 69.6(4) . . . . ?
C43A P1A C46A C47A -168.4(3) . . . . ?
C74A C73A C78A C77A -0.3(6) . . . . ?
C38 C33 C22 C17 143.5(4) . . . . ?
C38 C33 C22 C21 -34.1(6) . . . . ?
C38 C33 C34 C35 2.3(7) . . . . ?
C66 C67 C68 C63 -0.5(7) . . . . ?
C12A C11A C10A N1A 173.6(4) . . . . ?
C12A C11A C10A C15A -1.9(6) . . . . ?
C12A C13A C14A C15A -0.5(8) . . . . ?
C18 C17 C22 C33 -175.5(4) . . . . ?
C18 C17 C22 C21 2.1(6) . . . . ?
C18 C23 C28 C27 -174.3(4) . . . . ?
C18 C23 C24 C25 174.4(4) . . . . ?
C18 C19 C20 C21 -0.9(7) . . . . ?
C23 C18 C19 C20 -173.4(4) . . . . ?
C14 C15 C10 N1 -178.6(4) . . . . ?
C14 C15 C10 C11 -1.8(7) . . . . ?
C79A C76A C77A C78A -178.6(4) . . . . ?
C79A C76A C75A C74A 177.7(4) . . . . ?
C11 P1 C46 C48 51.7(4) . . . . ?
C11 P1 C46 C47 -75.6(4) . . . . ?
C11 P1 C43 C44 -61.3(4) . . . . ?
C11 P1 C43 C45 176.9(4) . . . . ?
C11 C12 C13 C14 -2.5(8) . . . . ?
C11 C12 C13 C16 179.3(6) . . . . ?
C26 C25 C24 C23 0.0(8) . . . . ?
C26 C27 C28 C23 -0.2(7) . . . . ?
C79 C76 C77 C78 -178.7(4) . . . . ?
C79 C76 C75 C74 178.5(4) . . . . ?
C67A C66A C65A C64A -1.6(7) . . . . ?
C67A C66A C69A C72A 81.8(6) . . . . ?
C67A C66A C69A C71A -35.3(7) . . . . ?
C67A C66A C69A C70A -158.2(6) . . . . ?
C35A C36A C37A C38A 3.0(8) . . . . ?
C35A C36A C39A C40A 33.1(8) . . . . ?
C35A C36A C39A C41A -86.8(7) . . . . ?
C35A C36A C39A C42A 154.6(6) . . . . ?
C25 C26 C27 C28 0.7(7) . . . . ?
C25 C26 C29 C32 -116.0(6) . . . . ?
C25 C26 C29 C30 3.6(7) . . . . ?
C25 C26 C29 C31 125.9(6) . . . . ?
C46 P1 C11 C10 -124.6(4) . . . . ?
C46 P1 C11 C12 55.8(4) . . . . ?
C46 P1 C43 C44 -170.7(3) . . . . ?
C46 P1 C43 C45 67.6(4) . . . . ?
C37A C36A C35A C34A -2.6(7) . . . . ?
C37A C36A C39A C40A -152.0(6) . . . . ?
C37A C36A C39A C41A 88.2(7) . . . . ?
C37A C36A C39A C42A -30.5(8) . . . . ?
C56A C53A C52A C51A -179.3(4) . . . . ?
C83 P2 C86 C88 39.6(4) . . . . ?
C83 P2 C86 C87 164.8(3) . . . . ?
C83 P2 C51 C50 135.4(3) . . . . ?
C83 P2 C51 C52 -41.2(4) . . . . ?
C19 C18 C23 C28 126.7(5) . . . . ?
C19 C18 C23 C24 -46.9(6) . . . . ?
C56 C53 C52 C51 -179.5(5) . . . . ?
C69A C66A C65A C64A 174.4(4) . . . . ?
C69A C66A C67A C68A -174.4(5) . . . . ?
C24A C23A C28A C27A -0.2(7) . . . . ?
C25A C26A C29A C32A -172.4(6) . . . . ?
C25A C26A C29A C31A -54.9(10) . . . . ?
C25A C26A C29A C30A 64.2(9) . . . . ?
C25A C26A C29B C30B -6.7(15) . . . . ?
C25A C26A C29B C31B -127.9(11) . . . . ?
C25A C26A C29B C32B 113.1(12) . . . . ?
C36 C35 C34 C33 0.1(7) . . . . ?
C69 C66 C65 C64 -172.1(5) . . . . ?
C37 C36 C39 C41 111.8(7) . . . . ?
C37 C36 C39 C42 -9.6(9) . . . . ?
C37 C36 C39 C40 -128.8(7) . . . . ?
C43 P1 C11 C10 126.4(4) . . . . ?
C43 P1 C11 C12 -53.2(4) . . . . ?
C43 P1 C46 C48 159.7(3) . . . . ?
C43 P1 C46 C47 32.4(4) . . . . ?
C65 C66 C69 C70 -39.5(7) . . . . ?
C65 C66 C69 C72 79.1(6) . . . . ?
C65 C66 C69 C71 -162.1(6) . . . . ?
C39A C36A C35A C34A 172.6(5) . . . . ?
C39A C36A C37A C38A -172.2(5) . . . . ?
C27 C26 C25 C24 -0.7(7) . . . . ?
C27 C26 C29 C32 63.1(7) . . . . ?
C27 C26 C29 C30 -177.3(5) . . . . ?
C27 C26 C29 C31 -55.1(7) . . . . ?
C28 C23 C24 C25 0.5(7) . . . . ?
C24 C23 C28 C27 -0.5(7) . . . . ?
C29A C26A C25A C24A 177.2(6) . . . . ?
C16A C13A C14A C15A 178.9(5) . . . . ?
C39 C36 C37 C38 -175.4(5) . . . . ?
C29 C26 C25 C24 178.4(5) . . . . ?
C29 C26 C27 C28 -178.4(4) . . . . ?
C201 O200 C202 C203 175.1(8) . . . . ?
C301 O300 C302 C303 176.8(10) . . . . ?
C202 O200 C201 C200 177.0(7) . . . . ?
C102 O100 C101 C100 -168.2(10) . . . . ?
C302 O300 C301 C300 178.1(9) . . . . ?
C101 O100 C102 C103 -171.9(9) . . . . ?
C29B C26A C25A C24A -175.9(7) . . . . ?

loop_
_smtbx_masks_void_nr
_smtbx_masks_void_average_x
_smtbx_masks_void_average_y
_smtbx_masks_void_average_z
_smtbx_masks_void_volume
_smtbx_masks_void_count_electrons
_smtbx_masks_void_content
1 -0.220 0.217 0.312 499.5 33.1 '0.8 C4H10O'
2 -0.220 0.283 0.812 499.5 32.5 '0.8 C4H10O'
3 0.220 0.717 0.188 499.5 34.6 '0.8 C4H10O'
4 0.220 0.783 0.688 499.5 34.0 '0.8 C4H10O'
5 0.215 0.176 0.506 83.7 7.4 ?
6 0.215 0.324 0.006 83.7 8.0 ?
7 0.425 0.742 0.545 28.5 0.0 ?
8 0.425 0.758 0.045 28.5 0.0 ?
9 0.575 0.242 0.955 28.5 0.0 ?
10 0.575 0.258 0.455 28.5 0.0 ?
11 0.785 0.676 0.994 83.7 7.9 ?
12 0.785 0.824 0.494 83.7 8.4 ?
